data_8000152
loop_
_publ_author_name
'Yuge, Tetsuharu'
'Kai, Nobuyasu'
'Hisaki, Ichiro'
'Miyata, Mikiji'
'Norimitsu, Tohnai'

_publ_section_title
;
 Topologically Different Two Pseudo-decahedral Hydrogen-bond Networks
 Composed of Triphenylmethylammonium Phosphonates
;
_journal_issue 11
_journal_name_full 'Chemistry Letters'
_journal_page_first 1390
_journal_paper_doi 10.1246/cl.2007.1390
_journal_volume 36
_journal_year 2007
_chemical_formula_moiety 'C102 H100 Cl2 N4 O12 P4 '
_chemical_formula_sum 'C102 H100 Cl2 N4 O12 P4'
_chemical_formula_weight 1768.73
_space_group_IT_number 2
_symmetry_cell_setting triclinic
_symmetry_Int_Tables_number 2
_symmetry_space_group_name_Hall '-P 1'
_symmetry_space_group_name_H-M 'P -1'
_cell_angle_alpha 85.485(13)
_cell_angle_beta 80.455(11)
_cell_angle_gamma 67.351(12)
_cell_formula_units_Z 2
_cell_length_a 14.013(3)
_cell_length_b 14.983(3)
_cell_length_c 23.595(5)
_cell_measurement_reflns_used 8454
_cell_measurement_temperature 273.1
_cell_measurement_theta_max 68.2
_cell_measurement_theta_min 3.2
_cell_volume 4508.0(17)
_computing_cell_refinement PROCESS-AUTO
_computing_data_collection PROCESS-AUTO
_computing_data_reduction CrystalStructure
_computing_publication_material 'CrystalStructure 3.8'
_computing_structure_refinement SHELXL
_computing_structure_solution SIR2004
_diffrn_detector_area_resol_mean 10.00
_diffrn_measured_fraction_theta_full 0.927
_diffrn_measured_fraction_theta_max 0.927
_diffrn_measurement_device_type 'Rigaku RAXIS-RAPID'
_diffrn_measurement_method \w
_diffrn_radiation_type 'Cu K\a'
_diffrn_radiation_wavelength 1.54187
_diffrn_reflns_av_R_equivalents 0.075
_diffrn_reflns_limit_h_max 16
_diffrn_reflns_limit_h_min -16
_diffrn_reflns_limit_k_max 17
_diffrn_reflns_limit_k_min -18
_diffrn_reflns_limit_l_max 28
_diffrn_reflns_limit_l_min -28
_diffrn_reflns_number 50040
_diffrn_reflns_theta_full 68.25
_diffrn_reflns_theta_max 68.25
_exptl_absorpt_coefficient_mu 1.846
_exptl_absorpt_correction_T_max 0.831
_exptl_absorpt_correction_T_min 0.520
_exptl_absorpt_correction_type multi-scan
_exptl_absorpt_process_details
;
    Higashi, T. (1995). Program for Absorption Correction.
    Rigaku Corporation, Tokyo, Japan.
;
_exptl_crystal_colour colorless
_exptl_crystal_density_diffrn 1.303
_exptl_crystal_density_method 'not measured'
_exptl_crystal_description block
_exptl_crystal_F_000 1860.00
_exptl_crystal_size_max 0.40
_exptl_crystal_size_mid 0.25
_exptl_crystal_size_min 0.10
_refine_diff_density_max 0.46
_refine_diff_density_min -0.49
_refine_ls_extinction_method none
_refine_ls_goodness_of_fit_ref 1.059
_refine_ls_hydrogen_treatment refall
_refine_ls_number_parameters 1118
_refine_ls_number_reflns 15310
_refine_ls_R_factor_gt 0.0594
_refine_ls_shift/su_max 0.0010
_refine_ls_structure_factor_coef Fsqd
_refine_ls_weighting_details 'w = 1/[\s^2^(Fo^2^)+(0.0764P)^2^+4.0744P] where P=(Fo^2^+2Fc^2^)/3'
_refine_ls_weighting_scheme calc
_refine_ls_wR_factor_ref 0.1597
_reflns_number_gt 11995
_reflns_number_total 15310
_reflns_threshold_expression F^2^>2.0\s(F^2^)
_cod_data_source_file 36-1390sup1.cif
_cod_data_source_block '_TPMA_PPA'
_cod_original_cell_volume 4508.0(16)
_cod_original_formula_sum 'C102 H100 Cl2 N4 O12 P4 '
_cod_database_code 8000152

loop_
_symmetry_equiv_pos_site_id
_symmetry_equiv_pos_as_xyz
1 +X,+Y,+Z
2 -X,-Y,-Z

loop_
_atom_site_label
_atom_site_type_symbol
_atom_site_fract_x
_atom_site_fract_y
_atom_site_fract_z
_atom_site_U_iso_or_equiv
_atom_site_adp_type
_atom_site_occupancy
_atom_site_symmetry_multiplicity
_atom_site_calc_flag
_atom_site_refinement_flags
Cl(1) Cl 0.11628(9) 0.32252(8) 0.97642(5) 0.0538(2) Uani 1.00 1 d .
Cl(2) Cl -0.00544(7) 0.10834(7) 1.04982(4) 0.0440(2) Uani 1.00 1 d .
P(1) P 0.40487(6) 0.16144(6) 0.67666(3) 0.01999(17) Uani 1.00 1 d .
P(2) P 0.21494(6) 0.42366(6) 0.78749(3) 0.01832(17) Uani 1.00 1 d .
P(3) P 0.50851(6) 0.40083(6) 0.64842(3) 0.01878(17) Uani 1.00 1 d .
P(4) P 0.66329(6) 0.29858(6) 0.80759(3) 0.01995(17) Uani 1.00 1 d .
O(1) O 0.47739(16) 0.14334(16) 0.72032(9) 0.0256(5) Uani 1.00 1 d .
O(2) O 0.29292(16) 0.23087(15) 0.69422(9) 0.0235(4) Uani 1.00 1 d .
O(3) O 0.45162(16) 0.19501(16) 0.61742(9) 0.0261(5) Uani 1.00 1 d .
O(4) O 0.29485(15) 0.39638(16) 0.82761(9) 0.0217(4) Uani 1.00 1 d .
O(5) O 0.18293(16) 0.33709(15) 0.77933(9) 0.0221(4) Uani 1.00 1 d .
O(6) O 0.24816(15) 0.46366(15) 0.72930(8) 0.0194(4) Uani 1.00 1 d .
O(7) O 0.44137(15) 0.43168(16) 0.70887(9) 0.0231(4) Uani 1.00 1 d .
O(8) O 0.61646(16) 0.33036(15) 0.65794(9) 0.0219(4) Uani 1.00 1 d .
O(9) O 0.45189(15) 0.36698(15) 0.61130(9) 0.0209(4) Uani 1.00 1 d .
O(10) O 0.67239(17) 0.36372(15) 0.75251(9) 0.0256(5) Uani 1.00 1 d .
O(11) O 0.65030(16) 0.20846(15) 0.79265(9) 0.0223(4) Uani 1.00 1 d .
O(12) O 0.57904(16) 0.35837(16) 0.85288(9) 0.0255(5) Uani 1.00 1 d .
N(1) N 0.68410(18) 0.13897(18) 0.68569(11) 0.0205(5) Uani 1.00 1 d .
N(2) N 0.41984(19) 0.50566(18) 0.81923(11) 0.0199(5) Uani 1.00 1 d .
N(3) N 0.45416(19) 0.20156(18) 0.83024(10) 0.0194(5) Uani 1.00 1 d .
N(4) N 0.23456(18) 0.39904(19) 0.62795(10) 0.0199(5) Uani 1.00 1 d .
C(1) C 0.4030(2) 0.0485(2) 0.65883(13) 0.0225(6) Uani 1.00 1 d .
C(2) C 0.3561(2) 0.0006(2) 0.70002(15) 0.0333(8) Uani 1.00 1 d .
C(3) C 0.3530(3) -0.0869(2) 0.68956(17) 0.0383(9) Uani 1.00 1 d .
C(4) C 0.3987(2) -0.1291(2) 0.63700(17) 0.0358(8) Uani 1.00 1 d .
C(5) C 0.4462(3) -0.0831(2) 0.59535(17) 0.0398(9) Uani 1.00 1 d .
C(6) C 0.4488(2) 0.0045(2) 0.60601(15) 0.0314(8) Uani 1.00 1 d .
C(7) C 0.0918(2) 0.5133(2) 0.81833(13) 0.0204(6) Uani 1.00 1 d .
C(8) C 0.0617(2) 0.6086(2) 0.79895(14) 0.0256(7) Uani 1.00 1 d .
C(9) C -0.0326(2) 0.6779(2) 0.82233(14) 0.0282(7) Uani 1.00 1 d .
C(10) C -0.0989(2) 0.6535(2) 0.86536(14) 0.0293(7) Uani 1.00 1 d .
C(11) C -0.0695(2) 0.5588(2) 0.88526(15) 0.0356(8) Uani 1.00 1 d .
C(12) C 0.0251(2) 0.4889(2) 0.86207(14) 0.0265(7) Uani 1.00 1 d .
C(13) C 0.5236(2) 0.5086(2) 0.61660(13) 0.0198(6) Uani 1.00 1 d .
C(14) C 0.5785(2) 0.5515(2) 0.64140(15) 0.0268(7) Uani 1.00 1 d .
C(15) C 0.5980(2) 0.6295(2) 0.61520(16) 0.0316(8) Uani 1.00 1 d .
C(16) C 0.5629(2) 0.6667(2) 0.56333(15) 0.0316(8) Uani 1.00 1 d .
C(17) C 0.5055(2) 0.6265(2) 0.53923(15) 0.0290(7) Uani 1.00 1 d .
C(18) C 0.4850(2) 0.5487(2) 0.56592(14) 0.0253(7) Uani 1.00 1 d .
C(19) C 0.7861(2) 0.2688(2) 0.83336(13) 0.0222(6) Uani 1.00 1 d .
C(20) C 0.8579(2) 0.3101(2) 0.80973(16) 0.0333(8) Uani 1.00 1 d .
C(21) C 0.9489(2) 0.2893(3) 0.83301(18) 0.0463(10) Uani 1.00 1 d .
C(22) C 0.9679(2) 0.2290(3) 0.88009(18) 0.0502(11) Uani 1.00 1 d .
C(23) C 0.8987(3) 0.1860(3) 0.90344(17) 0.0478(10) Uani 1.00 1 d .
C(24) C 0.8082(2) 0.2058(2) 0.88031(14) 0.0313(8) Uani 1.00 1 d .
C(25) C 0.7831(2) 0.0657(2) 0.65490(13) 0.0212(6) Uani 1.00 1 d .
C(26) C 0.7823(2) 0.0723(2) 0.58968(13) 0.0204(6) Uani 1.00 1 d .
C(27) C 0.8653(2) 0.0063(2) 0.55482(14) 0.0283(7) Uani 1.00 1 d .
C(28) C 0.8673(2) 0.0053(2) 0.49625(14) 0.0296(7) Uani 1.00 1 d .
C(29) C 0.7848(2) 0.0708(2) 0.47098(14) 0.0302(7) Uani 1.00 1 d .
C(30) C 0.7022(2) 0.1368(2) 0.50459(14) 0.0325(8) Uani 1.00 1 d .
C(31) C 0.7003(2) 0.1388(2) 0.56364(14) 0.0266(7) Uani 1.00 1 d .
C(32) C 0.8736(2) 0.0870(2) 0.67148(14) 0.0232(7) Uani 1.00 1 d .
C(33) C 0.9302(2) 0.1302(2) 0.63359(15) 0.0319(8) Uani 1.00 1 d .
C(34) C 1.0099(2) 0.1510(2) 0.65016(16) 0.0386(9) Uani 1.00 1 d .
C(35) C 1.0338(2) 0.1289(2) 0.70526(17) 0.0405(9) Uani 1.00 1 d .
C(36) C 0.9757(2) 0.0880(2) 0.74427(16) 0.0336(8) Uani 1.00 1 d .
C(37) C 0.8965(2) 0.0673(2) 0.72739(15) 0.0296(7) Uani 1.00 1 d .
C(38) C 0.7876(2) -0.0373(2) 0.67265(13) 0.0233(7) Uani 1.00 1 d .
C(39) C 0.8823(2) -0.1128(2) 0.67813(14) 0.0287(7) Uani 1.00 1 d .
C(40) C 0.8880(2) -0.2070(2) 0.68707(14) 0.0341(8) Uani 1.00 1 d .
C(41) C 0.7982(3) -0.2269(2) 0.69172(14) 0.0360(8) Uani 1.00 1 d .
C(42) C 0.7032(3) -0.1525(2) 0.68598(14) 0.0322(8) Uani 1.00 1 d .
C(43) C 0.6979(2) -0.0582(2) 0.67624(13) 0.0264(7) Uani 1.00 1 d .
C(44) C 0.3856(2) 0.6069(2) 0.84025(13) 0.0200(6) Uani 1.00 1 d .
C(45) C 0.3459(2) 0.6032(2) 0.90506(13) 0.0217(6) Uani 1.00 1 d .
C(46) C 0.2647(2) 0.5696(2) 0.92310(14) 0.0252(7) Uani 1.00 1 d .
C(47) C 0.2269(2) 0.5652(2) 0.98062(14) 0.0282(7) Uani 1.00 1 d .
C(48) C 0.2682(2) 0.5944(2) 1.02160(15) 0.0332(8) Uani 1.00 1 d .
C(49) C 0.3492(2) 0.6269(2) 1.00430(15) 0.0353(8) Uani 1.00 1 d .
C(50) C 0.3873(2) 0.6313(2) 0.94639(14) 0.0283(7) Uani 1.00 1 d .
C(51) C 0.4804(2) 0.6379(2) 0.82778(13) 0.0221(6) Uani 1.00 1 d .
C(52) C 0.4657(2) 0.7338(2) 0.81343(15) 0.0316(8) Uani 1.00 1 d .
C(53) C 0.5507(3) 0.7624(2) 0.80347(16) 0.0384(9) Uani 1.00 1 d .
C(54) C 0.6507(2) 0.6965(2) 0.80702(14) 0.0340(8) Uani 1.00 1 d .
C(55) C 0.6658(2) 0.6018(2) 0.82164(14) 0.0304(7) Uani 1.00 1 d .
C(56) C 0.5813(2) 0.5724(2) 0.83240(14) 0.0267(7) Uani 1.00 1 d .
C(57) C 0.2980(2) 0.6743(2) 0.80698(14) 0.0229(7) Uani 1.00 1 d .
C(58) C 0.2119(2) 0.7494(2) 0.83394(15) 0.0294(7) Uani 1.00 1 d .
C(59) C 0.1386(2) 0.8153(2) 0.80210(16) 0.0313(8) Uani 1.00 1 d .
C(60) C 0.1497(2) 0.8066(2) 0.74362(16) 0.0330(8) Uani 1.00 1 d .
C(61) C 0.2342(2) 0.7319(2) 0.71627(16) 0.0314(8) Uani 1.00 1 d .
C(62) C 0.3094(2) 0.6660(2) 0.74763(14) 0.0262(7) Uani 1.00 1 d .
C(63) C 0.4555(2) 0.1328(2) 0.88129(13) 0.0193(6) Uani 1.00 1 d .
C(64) C 0.3826(2) 0.0805(2) 0.87642(13) 0.0217(6) Uani 1.00 1 d .
C(65) C 0.2921(2) 0.1255(2) 0.85086(14) 0.0258(7) Uani 1.00 1 d .
C(66) C 0.2252(2) 0.0781(2) 0.84839(15) 0.0329(8) Uani 1.00 1 d .
C(67) C 0.2447(2) -0.0126(2) 0.87317(17) 0.0396(9) Uani 1.00 1 d .
C(68) C 0.3336(2) -0.0576(2) 0.89936(17) 0.0379(9) Uani 1.00 1 d .
C(69) C 0.4018(2) -0.0117(2) 0.90081(15) 0.0313(8) Uani 1.00 1 d .
C(70) C 0.5709(2) 0.0611(2) 0.87730(13) 0.0202(6) Uani 1.00 1 d .
C(71) C 0.6161(2) 0.0003(2) 0.83069(13) 0.0226(6) Uani 1.00 1 d .
C(72) C 0.7210(2) -0.0613(2) 0.82444(14) 0.0259(7) Uani 1.00 1 d .
C(73) C 0.7828(2) -0.0623(2) 0.86504(14) 0.0270(7) Uani 1.00 1 d .
C(74) C 0.7384(2) -0.0030(2) 0.91175(15) 0.0274(7) Uani 1.00 1 d .
C(75) C 0.6329(2) 0.0585(2) 0.91823(14) 0.0231(6) Uani 1.00 1 d .
C(76) C 0.4204(2) 0.1905(2) 0.93672(13) 0.0199(6) Uani 1.00 1 d .
C(77) C 0.3885(2) 0.1502(2) 0.98827(14) 0.0249(7) Uani 1.00 1 d .
C(78) C 0.3662(2) 0.1981(2) 1.03931(14) 0.0269(7) Uani 1.00 1 d .
C(79) C 0.3746(2) 0.2861(2) 1.04039(14) 0.0286(7) Uani 1.00 1 d .
C(80) C 0.4060(2) 0.3268(2) 0.98974(14) 0.0277(7) Uani 1.00 1 d .
C(81) C 0.4298(2) 0.2792(2) 0.93819(13) 0.0227(6) Uani 1.00 1 d .
C(82) C 0.1509(2) 0.4302(2) 0.58893(13) 0.0194(6) Uani 1.00 1 d .
C(83) C 0.0455(2) 0.4419(2) 0.62561(13) 0.0206(6) Uani 1.00 1 d .
C(84) C 0.0175(2) 0.4840(2) 0.67952(13) 0.0233(7) Uani 1.00 1 d .
C(85) C -0.0808(2) 0.5018(2) 0.71105(14) 0.0267(7) Uani 1.00 1 d .
C(86) C -0.1538(2) 0.4785(2) 0.68916(14) 0.0287(7) Uani 1.00 1 d .
C(87) C -0.1273(2) 0.4364(2) 0.63591(15) 0.0293(7) Uani 1.00 1 d .
C(88) C -0.0284(2) 0.4182(2) 0.60459(14) 0.0234(7) Uani 1.00 1 d .
C(89) C 0.1831(2) 0.3500(2) 0.54536(13) 0.0216(6) Uani 1.00 1 d .
C(90) C 0.2150(2) 0.2535(2) 0.56342(14) 0.0264(7) Uani 1.00 1 d .
C(91) C 0.2407(2) 0.1804(2) 0.52535(16) 0.0326(8) Uani 1.00 1 d .
C(92) C 0.2337(2) 0.2024(2) 0.46746(15) 0.0327(8) Uani 1.00 1 d .
C(93) C 0.2008(2) 0.2975(2) 0.44924(14) 0.0295(7) Uani 1.00 1 d .
C(94) C 0.1754(2) 0.3707(2) 0.48733(13) 0.0252(7) Uani 1.00 1 d .
C(95) C 0.1491(2) 0.5277(2) 0.56121(13) 0.0209(6) Uani 1.00 1 d .
C(96) C 0.0600(2) 0.6118(2) 0.56755(14) 0.0274(7) Uani 1.00 1 d .
C(97) C 0.0604(2) 0.6984(2) 0.54199(16) 0.0359(8) Uani 1.00 1 d .
C(98) C 0.1513(2) 0.7009(2) 0.50928(15) 0.0320(8) Uani 1.00 1 d .
C(99) C 0.2409(2) 0.6175(2) 0.50198(14) 0.0301(7) Uani 1.00 1 d .
C(100) C 0.2400(2) 0.5316(2) 0.52746(14) 0.0253(7) Uani 1.00 1 d .
C(101) C 0.1125(2) 0.2092(2) 1.00348(16) 0.0404(9) Uani 1.00 1 d .
C(102) C 0.0016(2) 0.2240(2) 1.03044(17) 0.0398(9) Uani 1.00 1 d .
H(1) H 0.3259 0.0287 0.7357 0.040 Uiso 1.00 1 c R
H(2) H 0.3206 -0.1174 0.7176 0.046 Uiso 1.00 1 c R
H(3) H 0.3975 -0.1887 0.6295 0.043 Uiso 1.00 1 c R
H(4) H 0.4766 -0.1118 0.5599 0.048 Uiso 1.00 1 c R
H(5) H 0.4814 0.0347 0.5778 0.038 Uiso 1.00 1 c R
H(6) H 0.1052 0.6261 0.7700 0.031 Uiso 1.00 1 c R
H(7) H -0.0515 0.7416 0.8090 0.034 Uiso 1.00 1 c R
H(8) H -0.1624 0.7002 0.8807 0.035 Uiso 1.00 1 c R
H(9) H -0.1133 0.5417 0.9143 0.043 Uiso 1.00 1 c R
H(10) H 0.0443 0.4254 0.8758 0.032 Uiso 1.00 1 c R
H(11) H 0.6024 0.5272 0.6761 0.032 Uiso 1.00 1 c R
H(12) H 0.6348 0.6574 0.6323 0.038 Uiso 1.00 1 c R
H(13) H 0.5778 0.7180 0.5450 0.038 Uiso 1.00 1 c R
H(14) H 0.4805 0.6519 0.5049 0.035 Uiso 1.00 1 c R
H(15) H 0.4450 0.5231 0.5498 0.030 Uiso 1.00 1 c R
H(16) H 0.8447 0.3518 0.7781 0.040 Uiso 1.00 1 c R
H(17) H 0.9970 0.3162 0.8167 0.056 Uiso 1.00 1 c R
H(18) H 1.0278 0.2169 0.8964 0.060 Uiso 1.00 1 c R
H(19) H 0.9131 0.1436 0.9347 0.057 Uiso 1.00 1 c R
H(20) H 0.7617 0.1768 0.8962 0.038 Uiso 1.00 1 c R
H(21) H 0.9208 -0.0383 0.5714 0.034 Uiso 1.00 1 c R
H(22) H 0.9238 -0.0394 0.4738 0.036 Uiso 1.00 1 c R
H(23) H 0.7853 0.0701 0.4315 0.036 Uiso 1.00 1 c R
H(24) H 0.6467 0.1808 0.4877 0.039 Uiso 1.00 1 c R
H(25) H 0.6443 0.1845 0.5858 0.032 Uiso 1.00 1 c R
H(26) H 0.9146 0.1455 0.5964 0.038 Uiso 1.00 1 c R
H(27) H 1.0471 0.1800 0.6241 0.046 Uiso 1.00 1 c R
H(28) H 1.0883 0.1412 0.7162 0.049 Uiso 1.00 1 c R
H(29) H 0.9901 0.0746 0.7818 0.040 Uiso 1.00 1 c R
H(30) H 0.8581 0.0398 0.7538 0.036 Uiso 1.00 1 c R
H(31) H 0.9426 -0.0998 0.6757 0.034 Uiso 1.00 1 c R
H(32) H 0.9520 -0.2569 0.6900 0.041 Uiso 1.00 1 c R
H(33) H 0.8016 -0.2900 0.6987 0.043 Uiso 1.00 1 c R
H(34) H 0.6430 -0.1658 0.6887 0.039 Uiso 1.00 1 c R
H(35) H 0.6342 -0.0086 0.6721 0.032 Uiso 1.00 1 c R
H(36) H 0.2362 0.5500 0.8959 0.030 Uiso 1.00 1 c R
H(37) H 0.1734 0.5426 0.9919 0.034 Uiso 1.00 1 c R
H(38) H 0.2421 0.5924 1.0604 0.040 Uiso 1.00 1 c R
H(39) H 0.3780 0.6458 1.0317 0.042 Uiso 1.00 1 c R
H(40) H 0.4413 0.6534 0.9353 0.034 Uiso 1.00 1 c R
H(41) H 0.3989 0.7789 0.8105 0.038 Uiso 1.00 1 c R
H(42) H 0.5399 0.8268 0.7943 0.046 Uiso 1.00 1 c R
H(43) H 0.7072 0.7159 0.7996 0.041 Uiso 1.00 1 c R
H(44) H 0.7328 0.5570 0.8244 0.037 Uiso 1.00 1 c R
H(45) H 0.5925 0.5084 0.8428 0.032 Uiso 1.00 1 c R
H(46) H 0.2031 0.7559 0.8736 0.035 Uiso 1.00 1 c R
H(47) H 0.0818 0.8655 0.8207 0.038 Uiso 1.00 1 c R
H(48) H 0.1007 0.8506 0.7226 0.040 Uiso 1.00 1 c R
H(49) H 0.2414 0.7252 0.6768 0.038 Uiso 1.00 1 c R
H(50) H 0.3668 0.6169 0.7287 0.031 Uiso 1.00 1 c R
H(51) H 0.2767 0.1877 0.8354 0.031 Uiso 1.00 1 c R
H(52) H 0.1669 0.1076 0.8299 0.039 Uiso 1.00 1 c R
H(53) H 0.1986 -0.0433 0.8724 0.047 Uiso 1.00 1 c R
H(54) H 0.3472 -0.1188 0.9160 0.045 Uiso 1.00 1 c R
H(55) H 0.4613 -0.0425 0.9182 0.038 Uiso 1.00 1 c R
H(56) H 0.5757 0.0007 0.8031 0.027 Uiso 1.00 1 c R
H(57) H 0.7497 -0.1019 0.7930 0.031 Uiso 1.00 1 c R
H(58) H 0.8532 -0.1024 0.8607 0.032 Uiso 1.00 1 c R
H(59) H 0.7790 -0.0038 0.9394 0.033 Uiso 1.00 1 c R
H(60) H 0.6040 0.0980 0.9501 0.028 Uiso 1.00 1 c R
H(61) H 0.3823 0.0906 0.9881 0.030 Uiso 1.00 1 c R
H(62) H 0.3452 0.1704 1.0733 0.032 Uiso 1.00 1 c R
H(63) H 0.3593 0.3181 1.0749 0.034 Uiso 1.00 1 c R
H(64) H 0.4111 0.3868 0.9903 0.033 Uiso 1.00 1 c R
H(65) H 0.4522 0.3067 0.9045 0.027 Uiso 1.00 1 c R
H(66) H 0.0655 0.5005 0.6947 0.028 Uiso 1.00 1 c R
H(67) H -0.0976 0.5296 0.7471 0.032 Uiso 1.00 1 c R
H(68) H -0.2199 0.4911 0.7100 0.034 Uiso 1.00 1 c R
H(69) H -0.1756 0.4200 0.6209 0.035 Uiso 1.00 1 c R
H(70) H -0.0116 0.3895 0.5688 0.028 Uiso 1.00 1 c R
H(71) H 0.2189 0.2383 0.6022 0.032 Uiso 1.00 1 c R
H(72) H 0.2627 0.1163 0.5382 0.039 Uiso 1.00 1 c R
H(73) H 0.2510 0.1533 0.4413 0.039 Uiso 1.00 1 c R
H(74) H 0.1957 0.3125 0.4106 0.035 Uiso 1.00 1 c R
H(75) H 0.1529 0.4346 0.4743 0.030 Uiso 1.00 1 c R
H(76) H -0.0011 0.6101 0.5893 0.033 Uiso 1.00 1 c R
H(77) H 0.0002 0.7543 0.5468 0.043 Uiso 1.00 1 c R
H(78) H 0.1522 0.7588 0.4922 0.038 Uiso 1.00 1 c R
H(79) H 0.3016 0.6193 0.4799 0.036 Uiso 1.00 1 c R
H(80) H 0.3002 0.4758 0.5222 0.030 Uiso 1.00 1 c R
H(81) H 0.1352 0.1635 0.9725 0.048 Uiso 1.00 1 c R
H(82) H 0.1593 0.1833 1.0320 0.048 Uiso 1.00 1 c R
H(83) H -0.0464 0.2571 1.0034 0.048 Uiso 1.00 1 c R
H(84) H -0.0182 0.2635 1.0643 0.048 Uiso 1.00 1 c R
H(85) H 0.6925 0.1446 0.7216 0.025 Uiso 1.00 1 c R
H(86) H 0.6314 0.1196 0.6860 0.025 Uiso 1.00 1 c R
H(87) H 0.6700 0.1960 0.6676 0.025 Uiso 1.00 1 c R
H(88) H 0.3662 0.4865 0.8261 0.024 Uiso 1.00 1 c R
H(89) H 0.4714 0.4662 0.8375 0.024 Uiso 1.00 1 c R
H(90) H 0.4423 0.5043 0.7816 0.024 Uiso 1.00 1 c R
H(91) H 0.4527 0.1738 0.7986 0.023 Uiso 1.00 1 c R
H(92) H 0.5113 0.2155 0.8259 0.023 Uiso 1.00 1 c R
H(93) H 0.3977 0.2557 0.8363 0.023 Uiso 1.00 1 c R
H(94) H 0.2946 0.3979 0.6078 0.024 Uiso 1.00 1 c R
H(95) H 0.2429 0.3403 0.6424 0.024 Uiso 1.00 1 c R
H(96) H 0.2152 0.4407 0.6565 0.024 Uiso 1.00 1 c R
H(97) H 0.3801 0.4417 0.7071 0.028 Uiso 1.00 1 c R
H(98) H 0.2246 0.3021 0.7539 0.026 Uiso 1.00 1 c R
H(99) H 0.6591 0.3426 0.7251 0.031 Uiso 1.00 1 c R
H(100) H 0.4500 0.2498 0.6203 0.031 Uiso 1.00 1 c R

loop_
_atom_site_aniso_label
_atom_site_aniso_U_11
_atom_site_aniso_U_22
_atom_site_aniso_U_33
_atom_site_aniso_U_12
_atom_site_aniso_U_13
_atom_site_aniso_U_23
Cl(1) 0.0640(6) 0.0556(6) 0.0483(6) -0.0258(5) -0.0252(5) 0.0151(5)
Cl(2) 0.0326(4) 0.0532(6) 0.0445(5) -0.0134(4) -0.0084(4) 0.0006(4)
P(1) 0.0200(3) 0.0215(4) 0.0203(4) -0.0095(3) -0.0035(3) -0.0016(3)
P(2) 0.0163(3) 0.0205(4) 0.0193(3) -0.0080(3) -0.0033(3) -0.0005(3)
P(3) 0.0181(3) 0.0215(4) 0.0185(3) -0.0092(3) -0.0032(3) 0.0004(3)
P(4) 0.0185(3) 0.0214(4) 0.0221(4) -0.0094(3) -0.0054(3) 0.0023(3)
O(1) 0.0267(11) 0.0306(13) 0.0242(11) -0.0138(10) -0.0086(9) -0.0016(9)
O(2) 0.0234(11) 0.0234(12) 0.0239(11) -0.0089(9) -0.0029(8) -0.0026(9)
O(3) 0.0306(12) 0.0265(12) 0.0249(11) -0.0159(10) -0.0004(9) -0.0019(9)
O(4) 0.0192(10) 0.0275(12) 0.0201(10) -0.0098(9) -0.0052(8) -0.0002(9)
O(5) 0.0217(10) 0.0239(12) 0.0226(11) -0.0126(9) 0.0035(8) -0.0051(9)
O(6) 0.0192(10) 0.0220(11) 0.0186(10) -0.0098(9) -0.0013(8) -0.0016(9)
O(7) 0.0160(10) 0.0350(13) 0.0210(11) -0.0129(9) -0.0006(8) -0.0032(9)
O(8) 0.0230(11) 0.0198(11) 0.0218(11) -0.0064(9) -0.0049(8) 0.0006(9)
O(9) 0.0214(10) 0.0230(12) 0.0200(10) -0.0093(9) -0.0057(8) 0.0006(9)
O(10) 0.0347(12) 0.0261(12) 0.0226(11) -0.0171(10) -0.0100(9) 0.0025(9)
O(11) 0.0263(11) 0.0249(12) 0.0224(11) -0.0165(9) -0.0069(8) 0.0042(9)
O(12) 0.0194(10) 0.0289(13) 0.0270(12) -0.0082(9) -0.0031(9) 0.0005(10)
N(1) 0.0201(12) 0.0197(14) 0.0223(13) -0.0086(11) -0.0027(10) 0.0003(11)
N(2) 0.0181(12) 0.0193(14) 0.0232(13) -0.0072(10) -0.0039(10) -0.0037(11)
N(3) 0.0176(12) 0.0200(14) 0.0214(13) -0.0074(10) -0.0043(10) -0.0001(11)
N(4) 0.0163(12) 0.0245(14) 0.0202(13) -0.0081(11) -0.0047(10) -0.0005(11)
C(1) 0.0204(15) 0.0256(18) 0.0250(16) -0.0107(13) -0.0081(12) -0.0007(14)
C(2) 0.041(2) 0.037(2) 0.0280(18) -0.0241(18) 0.0023(15) -0.0057(16)
C(3) 0.046(2) 0.032(2) 0.042(2) -0.0237(18) -0.0012(17) -0.0002(17)
C(4) 0.036(2) 0.027(2) 0.048(2) -0.0147(16) -0.0072(17) -0.0076(17)
C(5) 0.051(2) 0.034(2) 0.037(2) -0.0204(19) 0.0025(17) -0.0174(17)
C(6) 0.0340(19) 0.030(2) 0.0299(18) -0.0144(16) 0.0037(14) -0.0065(15)
C(7) 0.0165(14) 0.0254(18) 0.0201(15) -0.0081(13) -0.0036(11) -0.0026(13)
C(8) 0.0239(16) 0.0300(19) 0.0234(16) -0.0111(14) -0.0019(13) -0.0015(14)
C(9) 0.0277(17) 0.0263(19) 0.0284(17) -0.0068(14) -0.0064(14) -0.0011(15)
C(10) 0.0186(15) 0.039(2) 0.0249(17) -0.0057(15) 0.0004(13) -0.0068(15)
C(11) 0.0313(19) 0.044(2) 0.0277(18) -0.0136(17) 0.0054(14) -0.0000(16)
C(12) 0.0230(16) 0.0255(18) 0.0278(17) -0.0078(14) 0.0009(13) 0.0005(14)
C(13) 0.0153(14) 0.0186(16) 0.0240(16) -0.0061(12) 0.0001(11) -0.0004(13)
C(14) 0.0234(16) 0.0235(18) 0.0331(18) -0.0075(14) -0.0060(13) -0.0021(14)
C(15) 0.0279(17) 0.031(2) 0.043(2) -0.0187(16) -0.0052(15) -0.0012(16)
C(16) 0.0310(18) 0.0252(19) 0.038(2) -0.0135(15) 0.0042(15) -0.0006(15)
C(17) 0.0322(18) 0.0233(18) 0.0271(17) -0.0071(15) -0.0019(14) 0.0019(14)
C(18) 0.0211(15) 0.0254(18) 0.0285(17) -0.0084(14) -0.0021(13) -0.0011(14)
C(19) 0.0193(15) 0.0220(17) 0.0236(16) -0.0051(13) -0.0028(12) -0.0063(13)
C(20) 0.0277(18) 0.043(2) 0.0354(19) -0.0199(17) -0.0036(15) -0.0049(17)
C(21) 0.0234(18) 0.068(3) 0.054(2) -0.0209(19) -0.0038(17) -0.024(2)
C(22) 0.0225(19) 0.073(3) 0.050(2) -0.003(2) -0.0148(17) -0.029(2)
C(23) 0.040(2) 0.052(2) 0.039(2) 0.003(2) -0.0214(18) -0.0059(19)
C(24) 0.0350(19) 0.031(2) 0.0281(18) -0.0101(16) -0.0118(14) -0.0017(15)
C(25) 0.0189(15) 0.0214(17) 0.0206(15) -0.0047(13) -0.0015(12) -0.0038(13)
C(26) 0.0214(15) 0.0220(17) 0.0200(15) -0.0108(13) -0.0014(12) -0.0032(13)
C(27) 0.0247(17) 0.032(2) 0.0256(17) -0.0071(15) -0.0042(13) -0.0036(15)
C(28) 0.0263(17) 0.035(2) 0.0244(17) -0.0098(15) 0.0048(13) -0.0084(15)
C(29) 0.0380(19) 0.036(2) 0.0185(16) -0.0172(17) -0.0026(14) -0.0011(15)
C(30) 0.0317(18) 0.037(2) 0.0273(18) -0.0090(16) -0.0117(14) 0.0033(16)
C(31) 0.0251(16) 0.0271(19) 0.0247(17) -0.0066(14) -0.0039(13) -0.0015(14)
C(32) 0.0177(15) 0.0217(17) 0.0267(17) -0.0026(13) -0.0030(12) -0.0067(13)
C(33) 0.0286(17) 0.040(2) 0.0282(18) -0.0157(16) 0.0004(14) -0.0033(16)
C(34) 0.0323(19) 0.053(2) 0.039(2) -0.0259(19) 0.0005(16) -0.0078(18)
C(35) 0.0239(18) 0.053(2) 0.048(2) -0.0146(18) -0.0066(16) -0.0164(19)
C(36) 0.0282(18) 0.035(2) 0.0349(19) -0.0045(16) -0.0102(15) -0.0144(16)
C(37) 0.0253(17) 0.031(2) 0.0294(18) -0.0078(15) -0.0016(14) -0.0027(15)
C(38) 0.0281(16) 0.0209(17) 0.0186(15) -0.0057(14) -0.0041(12) -0.0040(13)
C(39) 0.0330(18) 0.0252(19) 0.0241(17) -0.0061(15) -0.0048(14) -0.0028(14)
C(40) 0.042(2) 0.024(2) 0.0246(18) 0.0001(16) -0.0062(15) -0.0018(15)
C(41) 0.062(2) 0.0210(19) 0.0230(18) -0.0134(18) -0.0069(16) 0.0010(15)
C(42) 0.049(2) 0.033(2) 0.0189(16) -0.0219(18) -0.0016(15) -0.0021(15)
C(43) 0.0321(18) 0.0264(19) 0.0218(16) -0.0118(15) -0.0049(13) -0.0014(14)
C(44) 0.0191(15) 0.0175(16) 0.0233(16) -0.0062(13) -0.0025(12) -0.0053(13)
C(45) 0.0205(15) 0.0210(17) 0.0208(15) -0.0052(13) -0.0021(12) -0.0008(13)
C(46) 0.0253(16) 0.0247(18) 0.0280(17) -0.0116(14) -0.0035(13) -0.0034(14)
C(47) 0.0261(17) 0.0273(19) 0.0285(18) -0.0097(15) 0.0024(13) -0.0024(15)
C(48) 0.0343(19) 0.031(2) 0.0264(18) -0.0061(16) -0.0006(14) 0.0012(15)
C(49) 0.0308(18) 0.047(2) 0.0274(18) -0.0124(17) -0.0062(14) -0.0047(16)
C(50) 0.0227(16) 0.032(2) 0.0310(18) -0.0114(15) -0.0021(13) -0.0057(15)
C(51) 0.0258(16) 0.0289(19) 0.0174(15) -0.0157(14) -0.0027(12) -0.0057(13)
C(52) 0.0306(18) 0.031(2) 0.037(2) -0.0155(16) -0.0091(15) 0.0060(16)
C(53) 0.049(2) 0.038(2) 0.041(2) -0.0296(19) -0.0143(17) 0.0097(17)
C(54) 0.0357(19) 0.053(2) 0.0266(18) -0.0320(19) -0.0024(14) 0.0014(16)
C(55) 0.0245(17) 0.040(2) 0.0296(18) -0.0150(16) 0.0004(14) -0.0106(16)
C(56) 0.0255(16) 0.0281(19) 0.0285(17) -0.0117(14) -0.0032(13) -0.0054(14)
C(57) 0.0206(15) 0.0213(17) 0.0298(17) -0.0115(13) -0.0034(13) 0.0007(14)
C(58) 0.0278(17) 0.0272(19) 0.0342(19) -0.0123(15) -0.0035(14) 0.0014(15)
C(59) 0.0227(16) 0.0252(19) 0.046(2) -0.0089(14) -0.0057(15) 0.0014(16)
C(60) 0.0313(18) 0.0267(19) 0.045(2) -0.0133(16) -0.0175(16) 0.0103(16)
C(61) 0.039(2) 0.028(2) 0.0347(19) -0.0196(17) -0.0140(15) 0.0084(16)
C(62) 0.0281(17) 0.0246(18) 0.0293(17) -0.0136(14) -0.0057(13) 0.0029(14)
C(63) 0.0220(15) 0.0193(16) 0.0187(15) -0.0098(13) -0.0043(12) 0.0022(13)
C(64) 0.0220(15) 0.0230(18) 0.0208(15) -0.0093(13) -0.0011(12) -0.0048(13)
C(65) 0.0242(16) 0.0274(19) 0.0268(17) -0.0105(14) -0.0032(13) -0.0034(14)
C(66) 0.0242(17) 0.044(2) 0.0327(19) -0.0144(16) -0.0039(14) -0.0086(17)
C(67) 0.0297(19) 0.046(2) 0.052(2) -0.0257(18) 0.0043(17) -0.0156(19)
C(68) 0.041(2) 0.025(2) 0.051(2) -0.0181(17) 0.0016(17) -0.0063(17)
C(69) 0.0296(18) 0.0276(19) 0.039(2) -0.0142(15) -0.0052(15) 0.0029(16)
C(70) 0.0201(15) 0.0198(17) 0.0215(15) -0.0089(13) -0.0035(12) 0.0029(13)
C(71) 0.0225(15) 0.0230(17) 0.0223(16) -0.0091(13) -0.0038(12) 0.0028(13)
C(72) 0.0280(17) 0.0255(18) 0.0227(16) -0.0103(14) -0.0007(13) 0.0024(14)
C(73) 0.0218(16) 0.0244(18) 0.0311(18) -0.0059(14) -0.0013(13) 0.0011(15)
C(74) 0.0210(16) 0.0293(19) 0.0327(18) -0.0083(14) -0.0107(13) 0.0036(15)
C(75) 0.0264(16) 0.0199(17) 0.0229(16) -0.0086(14) -0.0021(13) -0.0027(13)
C(76) 0.0141(14) 0.0256(18) 0.0197(15) -0.0069(13) -0.0023(11) -0.0021(13)
C(77) 0.0249(16) 0.0239(18) 0.0271(17) -0.0120(14) -0.0004(13) 0.0004(14)
C(78) 0.0237(16) 0.031(2) 0.0218(16) -0.0078(14) 0.0002(13) 0.0004(14)
C(79) 0.0225(16) 0.039(2) 0.0220(16) -0.0073(15) -0.0019(13) -0.0089(15)
C(80) 0.0281(17) 0.0274(19) 0.0288(18) -0.0099(15) -0.0071(14) -0.0049(15)
C(81) 0.0238(15) 0.0226(18) 0.0218(16) -0.0095(13) -0.0026(12) 0.0003(13)
C(82) 0.0182(14) 0.0227(17) 0.0188(15) -0.0080(13) -0.0056(11) -0.0013(13)
C(83) 0.0204(15) 0.0231(17) 0.0203(15) -0.0103(13) -0.0048(12) 0.0027(13)
C(84) 0.0209(15) 0.0262(18) 0.0250(16) -0.0100(14) -0.0064(12) -0.0003(14)
C(85) 0.0238(16) 0.0301(19) 0.0226(16) -0.0077(14) -0.0010(13) 0.0015(14)
C(86) 0.0186(15) 0.038(2) 0.0291(18) -0.0116(15) -0.0013(13) 0.0011(15)
C(87) 0.0228(16) 0.035(2) 0.0351(19) -0.0151(15) -0.0076(14) 0.0022(16)
C(88) 0.0214(15) 0.0259(18) 0.0237(16) -0.0088(14) -0.0039(12) -0.0049(14)
C(89) 0.0146(14) 0.0272(18) 0.0229(16) -0.0075(13) -0.0023(12) -0.0034(13)
C(90) 0.0253(16) 0.0299(19) 0.0269(17) -0.0114(15) -0.0079(13) -0.0034(15)
C(91) 0.0331(19) 0.029(2) 0.039(2) -0.0132(16) -0.0090(15) -0.0068(16)
C(92) 0.0252(17) 0.042(2) 0.0333(19) -0.0140(16) 0.0014(14) -0.0208(17)
C(93) 0.0267(17) 0.042(2) 0.0244(17) -0.0179(16) -0.0024(13) -0.0060(16)
C(94) 0.0248(16) 0.0323(19) 0.0224(16) -0.0138(14) -0.0061(13) -0.0016(14)
C(95) 0.0222(15) 0.0221(17) 0.0205(15) -0.0098(13) -0.0055(12) 0.0004(13)
C(96) 0.0223(16) 0.0255(19) 0.0317(18) -0.0075(14) -0.0026(13) 0.0038(15)
C(97) 0.0242(17) 0.028(2) 0.049(2) -0.0034(15) -0.0064(15) 0.0068(17)
C(98) 0.0337(19) 0.032(2) 0.0350(19) -0.0166(16) -0.0117(15) 0.0110(16)
C(99) 0.0296(18) 0.035(2) 0.0305(18) -0.0193(16) -0.0020(14) 0.0045(15)
C(100) 0.0186(15) 0.0267(19) 0.0298(17) -0.0083(14) -0.0020(13) -0.0013(14)
C(101) 0.040(2) 0.047(2) 0.035(2) -0.0135(18) -0.0150(16) 0.0079(18)
C(102) 0.035(2) 0.045(2) 0.037(2) -0.0098(18) -0.0083(16) -0.0065(18)

loop_
_atom_type_symbol
_atom_type_description
_atom_type_scat_dispersion_real
_atom_type_scat_dispersion_imag
_atom_type_scat_source
C C 0.018 0.009
;
International Tables for Crystallography
(1992, Vol. C, Tables 4.2.6.8 and 6.1.1.4)
;
H H 0.000 0.000
;
International Tables for Crystallography
(1992, Vol. C, Table 6.1.1.4)
;
O O 0.049 0.032
;
International Tables for Crystallography
(1992, Vol. C, Tables 4.2.6.8 and 6.1.1.4)
;
N N 0.031 0.018
;
International Tables for Crystallography
(1992, Vol. C, Tables 4.2.6.8 and 6.1.1.4)
;
P P 0.295 0.434
;
International Tables for Crystallography
(1992, Vol. C, Tables 4.2.6.8 and 6.1.1.4)
;
Cl Cl 0.364 0.702
;
International Tables for Crystallography
(1992, Vol. C, Tables 4.2.6.8 and 6.1.1.4)
;

loop_
_geom_angle_atom_site_label_1
_geom_angle_atom_site_label_2
_geom_angle_atom_site_label_3
_geom_angle
_geom_angle_publ_flag
O(1) P(1) O(2) 116.00(12) yes
O(1) P(1) O(3) 110.68(13) yes
O(1) P(1) C(1) 108.78(14) yes
O(2) P(1) O(3) 109.91(11) yes
O(2) P(1) C(1) 108.56(14) yes
O(3) P(1) C(1) 101.96(13) yes
O(4) P(2) O(5) 110.99(13) yes
O(4) P(2) O(6) 113.95(13) yes
O(4) P(2) C(7) 111.65(13) yes
O(5) P(2) O(6) 110.61(12) yes
O(5) P(2) C(7) 101.68(14) yes
O(6) P(2) C(7) 107.22(12) yes
O(7) P(3) O(8) 107.81(11) yes
O(7) P(3) O(9) 110.72(13) yes
O(7) P(3) C(13) 105.42(13) yes
O(8) P(3) O(9) 116.55(12) yes
O(8) P(3) C(13) 106.82(14) yes
O(9) P(3) C(13) 108.90(14) yes
O(10) P(4) O(11) 111.57(13) yes
O(10) P(4) O(12) 109.62(11) yes
O(10) P(4) C(19) 103.14(14) yes
O(11) P(4) O(12) 114.07(14) yes
O(11) P(4) C(19) 110.74(13) yes
O(12) P(4) C(19) 107.06(13) yes
P(1) C(1) C(2) 118.7(2) yes
P(1) C(1) C(6) 123.1(2) yes
C(2) C(1) C(6) 118.1(3) yes
C(1) C(2) C(3) 121.9(3) yes
C(2) C(3) C(4) 119.1(3) yes
C(3) C(4) C(5) 120.1(4) yes
C(4) C(5) C(6) 120.5(3) yes
C(1) C(6) C(5) 120.3(3) yes
P(2) C(7) C(8) 120.2(2) yes
P(2) C(7) C(12) 121.3(2) yes
C(8) C(7) C(12) 118.5(2) yes
C(7) C(8) C(9) 120.6(3) yes
C(8) C(9) C(10) 120.8(3) yes
C(9) C(10) C(11) 119.1(2) yes
C(10) C(11) C(12) 120.4(3) yes
C(7) C(12) C(11) 120.6(3) yes
P(3) C(13) C(14) 120.0(2) yes
P(3) C(13) C(18) 121.5(2) yes
C(14) C(13) C(18) 118.5(3) yes
C(13) C(14) C(15) 120.9(3) yes
C(14) C(15) C(16) 120.3(4) yes
C(15) C(16) C(17) 119.3(3) yes
C(16) C(17) C(18) 120.3(3) yes
C(13) C(18) C(17) 120.7(3) yes
P(4) C(19) C(20) 122.4(2) yes
P(4) C(19) C(24) 118.9(2) yes
C(20) C(19) C(24) 118.6(3) yes
C(19) C(20) C(21) 120.5(3) yes
C(20) C(21) C(22) 120.0(4) yes
C(21) C(22) C(23) 120.4(4) yes
C(22) C(23) C(24) 120.0(3) yes
C(19) C(24) C(23) 120.5(3) yes
N(1) C(25) C(26) 110.9(2) yes
N(1) C(25) C(32) 106.1(2) yes
N(1) C(25) C(38) 109.2(2) yes
C(26) C(25) C(32) 112.4(2) yes
C(26) C(25) C(38) 105.0(2) yes
C(32) C(25) C(38) 113.3(2) yes
C(25) C(26) C(27) 118.6(2) yes
C(25) C(26) C(31) 123.3(2) yes
C(27) C(26) C(31) 118.0(2) yes
C(26) C(27) C(28) 121.6(2) yes
C(27) C(28) C(29) 119.8(2) yes
C(28) C(29) C(30) 119.5(3) yes
C(29) C(30) C(31) 120.9(2) yes
C(26) C(31) C(30) 120.1(2) yes
C(25) C(32) C(33) 122.3(3) yes
C(25) C(32) C(37) 119.3(3) yes
C(33) C(32) C(37) 118.3(3) yes
C(32) C(33) C(34) 121.2(3) yes
C(33) C(34) C(35) 120.1(3) yes
C(34) C(35) C(36) 119.4(4) yes
C(35) C(36) C(37) 120.2(3) yes
C(32) C(37) C(36) 120.8(3) yes
C(25) C(38) C(39) 121.0(3) yes
C(25) C(38) C(43) 119.7(2) yes
C(39) C(38) C(43) 118.7(3) yes
C(38) C(39) C(40) 120.9(3) yes
C(39) C(40) C(41) 120.0(3) yes
C(40) C(41) C(42) 119.8(3) yes
C(41) C(42) C(43) 120.1(4) yes
C(38) C(43) C(42) 120.4(2) yes
N(2) C(44) C(45) 106.0(2) yes
N(2) C(44) C(51) 108.2(2) yes
N(2) C(44) C(57) 108.5(2) yes
C(45) C(44) C(51) 112.7(2) yes
C(45) C(44) C(57) 111.6(2) yes
C(51) C(44) C(57) 109.6(2) yes
C(44) C(45) C(46) 119.1(3) yes
C(44) C(45) C(50) 122.6(3) yes
C(46) C(45) C(50) 118.3(2) yes
C(45) C(46) C(47) 120.9(3) yes
C(46) C(47) C(48) 120.3(3) yes
C(47) C(48) C(49) 119.3(3) yes
C(48) C(49) C(50) 120.4(3) yes
C(45) C(50) C(49) 120.8(3) yes
C(44) C(51) C(52) 120.1(2) yes
C(44) C(51) C(56) 121.5(3) yes
C(52) C(51) C(56) 118.4(3) yes
C(51) C(52) C(53) 120.3(3) yes
C(52) C(53) C(54) 120.9(3) yes
C(53) C(54) C(55) 119.2(4) yes
C(54) C(55) C(56) 120.5(3) yes
C(51) C(56) C(55) 120.8(3) yes
C(44) C(57) C(58) 121.6(2) yes
C(44) C(57) C(62) 119.5(2) yes
C(58) C(57) C(62) 118.6(2) yes
C(57) C(58) C(59) 120.7(3) yes
C(58) C(59) C(60) 120.5(2) yes
C(59) C(60) C(61) 119.5(3) yes
C(60) C(61) C(62) 120.6(3) yes
C(57) C(62) C(61) 120.0(2) yes
N(3) C(63) C(64) 109.6(2) yes
N(3) C(63) C(70) 104.9(2) yes
N(3) C(63) C(76) 109.0(2) yes
C(64) C(63) C(70) 111.4(2) yes
C(64) C(63) C(76) 110.5(2) yes
C(70) C(63) C(76) 111.4(2) yes
C(63) C(64) C(65) 121.3(2) yes
C(63) C(64) C(69) 120.2(2) yes
C(65) C(64) C(69) 118.4(3) yes
C(64) C(65) C(66) 120.5(3) yes
C(65) C(66) C(67) 120.5(3) yes
C(66) C(67) C(68) 119.6(4) yes
C(67) C(68) C(69) 120.2(3) yes
C(64) C(69) C(68) 120.8(3) yes
C(63) C(70) C(71) 119.9(2) yes
C(63) C(70) C(75) 121.7(2) yes
C(71) C(70) C(75) 118.3(2) yes
C(70) C(71) C(72) 121.2(3) yes
C(71) C(72) C(73) 120.2(2) yes
C(72) C(73) C(74) 119.0(2) yes
C(73) C(74) C(75) 120.8(3) yes
C(70) C(75) C(74) 120.5(2) yes
C(63) C(76) C(77) 120.2(3) yes
C(63) C(76) C(81) 120.8(2) yes
C(77) C(76) C(81) 118.6(3) yes
C(76) C(77) C(78) 120.5(3) yes
C(77) C(78) C(79) 120.6(3) yes
C(78) C(79) C(80) 119.5(3) yes
C(79) C(80) C(81) 120.6(3) yes
C(76) C(81) C(80) 120.1(3) yes
N(4) C(82) C(83) 108.7(2) yes
N(4) C(82) C(89) 106.5(2) yes
N(4) C(82) C(95) 106.1(2) yes
C(83) C(82) C(89) 110.8(3) yes
C(83) C(82) C(95) 111.2(2) yes
C(89) C(82) C(95) 113.2(2) yes
C(82) C(83) C(84) 120.9(3) yes
C(82) C(83) C(88) 121.5(2) yes
C(84) C(83) C(88) 117.5(2) yes
C(83) C(84) C(85) 121.3(3) yes
C(84) C(85) C(86) 120.4(3) yes
C(85) C(86) C(87) 119.1(3) yes
C(86) C(87) C(88) 120.3(3) yes
C(83) C(88) C(87) 121.4(3) yes
C(82) C(89) C(90) 120.4(2) yes
C(82) C(89) C(94) 121.6(2) yes
C(90) C(89) C(94) 117.9(3) yes
C(89) C(90) C(91) 121.5(3) yes
C(90) C(91) C(92) 119.7(3) yes
C(91) C(92) C(93) 119.4(3) yes
C(92) C(93) C(94) 120.9(3) yes
C(89) C(94) C(93) 120.6(3) yes
C(82) C(95) C(96) 122.3(2) yes
C(82) C(95) C(100) 119.2(2) yes
C(96) C(95) C(100) 118.4(3) yes
C(95) C(96) C(97) 121.1(3) yes
C(96) C(97) C(98) 119.5(2) yes
C(97) C(98) C(99) 120.2(3) yes
C(98) C(99) C(100) 120.1(3) yes
C(95) C(100) C(99) 120.6(2) yes
Cl(1) C(101) C(102) 109.0(2) yes
Cl(2) C(102) C(101) 108.9(2) yes
P(1) O(3) H(100) 109.5 no
P(2) O(5) H(98) 109.5 no
P(3) O(7) H(97) 109.5 no
P(4) O(10) H(99) 109.5 no
C(25) N(1) H(85) 109.5 no
C(25) N(1) H(86) 109.5 no
C(25) N(1) H(87) 109.5 no
H(85) N(1) H(86) 109.5 no
H(85) N(1) H(87) 109.5 no
H(86) N(1) H(87) 109.5 no
C(44) N(2) H(88) 109.5 no
C(44) N(2) H(89) 109.5 no
C(44) N(2) H(90) 109.5 no
H(88) N(2) H(89) 109.5 no
H(88) N(2) H(90) 109.5 no
H(89) N(2) H(90) 109.5 no
C(63) N(3) H(91) 109.5 no
C(63) N(3) H(92) 109.5 no
C(63) N(3) H(93) 109.5 no
H(91) N(3) H(92) 109.5 no
H(91) N(3) H(93) 109.5 no
H(92) N(3) H(93) 109.5 no
C(82) N(4) H(94) 109.5 no
C(82) N(4) H(95) 109.5 no
C(82) N(4) H(96) 109.5 no
H(94) N(4) H(95) 109.5 no
H(94) N(4) H(96) 109.5 no
H(95) N(4) H(96) 109.5 no
C(1) C(2) H(1) 119.1 no
C(3) C(2) H(1) 119.1 no
C(2) C(3) H(2) 120.5 no
C(4) C(3) H(2) 120.4 no
C(3) C(4) H(3) 119.9 no
C(5) C(4) H(3) 119.9 no
C(4) C(5) H(4) 119.7 no
C(6) C(5) H(4) 119.8 no
C(1) C(6) H(5) 119.9 no
C(5) C(6) H(5) 119.9 no
C(7) C(8) H(6) 119.7 no
C(9) C(8) H(6) 119.7 no
C(8) C(9) H(7) 119.6 no
C(10) C(9) H(7) 119.6 no
C(9) C(10) H(8) 120.4 no
C(11) C(10) H(8) 120.4 no
C(10) C(11) H(9) 119.8 no
C(12) C(11) H(9) 119.8 no
C(7) C(12) H(10) 119.7 no
C(11) C(12) H(10) 119.7 no
C(13) C(14) H(11) 119.6 no
C(15) C(14) H(11) 119.6 no
C(14) C(15) H(12) 119.9 no
C(16) C(15) H(12) 119.9 no
C(15) C(16) H(13) 120.3 no
C(17) C(16) H(13) 120.3 no
C(16) C(17) H(14) 119.8 no
C(18) C(17) H(14) 119.8 no
C(13) C(18) H(15) 119.7 no
C(17) C(18) H(15) 119.7 no
C(19) C(20) H(16) 119.8 no
C(21) C(20) H(16) 119.8 no
C(20) C(21) H(17) 120.0 no
C(22) C(21) H(17) 120.0 no
C(21) C(22) H(18) 119.8 no
C(23) C(22) H(18) 119.8 no
C(22) C(23) H(19) 120.0 no
C(24) C(23) H(19) 120.0 no
C(19) C(24) H(20) 119.8 no
C(23) C(24) H(20) 119.8 no
C(26) C(27) H(21) 119.2 no
C(28) C(27) H(21) 119.2 no
C(27) C(28) H(22) 120.1 no
C(29) C(28) H(22) 120.1 no
C(28) C(29) H(23) 120.3 no
C(30) C(29) H(23) 120.3 no
C(29) C(30) H(24) 119.5 no
C(31) C(30) H(24) 119.6 no
C(26) C(31) H(25) 119.9 no
C(30) C(31) H(25) 119.9 no
C(32) C(33) H(26) 119.4 no
C(34) C(33) H(26) 119.4 no
C(33) C(34) H(27) 120.0 no
C(35) C(34) H(27) 119.9 no
C(34) C(35) H(28) 120.3 no
C(36) C(35) H(28) 120.3 no
C(35) C(36) H(29) 119.9 no
C(37) C(36) H(29) 119.9 no
C(32) C(37) H(30) 119.6 no
C(36) C(37) H(30) 119.6 no
C(38) C(39) H(31) 119.5 no
C(40) C(39) H(31) 119.5 no
C(39) C(40) H(32) 120.0 no
C(41) C(40) H(32) 120.0 no
C(40) C(41) H(33) 120.1 no
C(42) C(41) H(33) 120.1 no
C(41) C(42) H(34) 119.9 no
C(43) C(42) H(34) 119.9 no
C(38) C(43) H(35) 119.8 no
C(42) C(43) H(35) 119.8 no
C(45) C(46) H(36) 119.6 no
C(47) C(46) H(36) 119.5 no
C(46) C(47) H(37) 119.9 no
C(48) C(47) H(37) 119.9 no
C(47) C(48) H(38) 120.3 no
C(49) C(48) H(38) 120.3 no
C(48) C(49) H(39) 119.8 no
C(50) C(49) H(39) 119.8 no
C(45) C(50) H(40) 119.6 no
C(49) C(50) H(40) 119.6 no
C(51) C(52) H(41) 119.9 no
C(53) C(52) H(41) 119.9 no
C(52) C(53) H(42) 119.6 no
C(54) C(53) H(42) 119.6 no
C(53) C(54) H(43) 120.4 no
C(55) C(54) H(43) 120.4 no
C(54) C(55) H(44) 119.7 no
C(56) C(55) H(44) 119.7 no
C(51) C(56) H(45) 119.6 no
C(55) C(56) H(45) 119.6 no
C(57) C(58) H(46) 119.6 no
C(59) C(58) H(46) 119.6 no
C(58) C(59) H(47) 119.7 no
C(60) C(59) H(47) 119.8 no
C(59) C(60) H(48) 120.2 no
C(61) C(60) H(48) 120.3 no
C(60) C(61) H(49) 119.7 no
C(62) C(61) H(49) 119.7 no
C(57) C(62) H(50) 120.0 no
C(61) C(62) H(50) 120.0 no
C(64) C(65) H(51) 119.8 no
C(66) C(65) H(51) 119.8 no
C(65) C(66) H(52) 119.8 no
C(67) C(66) H(52) 119.8 no
C(66) C(67) H(53) 120.2 no
C(68) C(67) H(53) 120.2 no
C(67) C(68) H(54) 119.9 no
C(69) C(68) H(54) 119.9 no
C(64) C(69) H(55) 119.6 no
C(68) C(69) H(55) 119.6 no
C(70) C(71) H(56) 119.4 no
C(72) C(71) H(56) 119.4 no
C(71) C(72) H(57) 119.9 no
C(73) C(72) H(57) 119.9 no
C(72) C(73) H(58) 120.5 no
C(74) C(73) H(58) 120.5 no
C(73) C(74) H(59) 119.6 no
C(75) C(74) H(59) 119.6 no
C(70) C(75) H(60) 119.8 no
C(74) C(75) H(60) 119.8 no
C(76) C(77) H(61) 119.8 no
C(78) C(77) H(61) 119.8 no
C(77) C(78) H(62) 119.7 no
C(79) C(78) H(62) 119.7 no
C(78) C(79) H(63) 120.2 no
C(80) C(79) H(63) 120.3 no
C(79) C(80) H(64) 119.7 no
C(81) C(80) H(64) 119.7 no
C(76) C(81) H(65) 119.9 no
C(80) C(81) H(65) 119.9 no
C(83) C(84) H(66) 119.3 no
C(85) C(84) H(66) 119.3 no
C(84) C(85) H(67) 119.8 no
C(86) C(85) H(67) 119.8 no
C(85) C(86) H(68) 120.4 no
C(87) C(86) H(68) 120.4 no
C(86) C(87) H(69) 119.9 no
C(88) C(87) H(69) 119.9 no
C(83) C(88) H(70) 119.3 no
C(87) C(88) H(70) 119.3 no
C(89) C(90) H(71) 119.3 no
C(91) C(90) H(71) 119.2 no
C(90) C(91) H(72) 120.2 no
C(92) C(91) H(72) 120.2 no
C(91) C(92) H(73) 120.3 no
C(93) C(92) H(73) 120.3 no
C(92) C(93) H(74) 119.5 no
C(94) C(93) H(74) 119.5 no
C(89) C(94) H(75) 119.7 no
C(93) C(94) H(75) 119.7 no
C(95) C(96) H(76) 119.4 no
C(97) C(96) H(76) 119.4 no
C(96) C(97) H(77) 120.2 no
C(98) C(97) H(77) 120.2 no
C(97) C(98) H(78) 119.9 no
C(99) C(98) H(78) 119.9 no
C(98) C(99) H(79) 120.0 no
C(100) C(99) H(79) 120.0 no
C(95) C(100) H(80) 119.7 no
C(99) C(100) H(80) 119.7 no
Cl(1) C(101) H(81) 109.9 no
Cl(1) C(101) H(82) 109.9 no
C(102) C(101) H(81) 109.9 no
C(102) C(101) H(82) 109.9 no
H(81) C(101) H(82) 108.3 no
Cl(2) C(102) H(83) 109.9 no
Cl(2) C(102) H(84) 109.9 no
C(101) C(102) H(83) 109.9 no
C(101) C(102) H(84) 109.9 no
H(83) C(102) H(84) 108.3 no

loop_
_geom_bond_atom_site_label_1
_geom_bond_atom_site_label_2
_geom_bond_distance
_geom_bond_publ_flag
Cl(1) C(101) 1.783(4) yes
Cl(2) C(102) 1.793(4) yes
P(1) O(1) 1.503(2) yes
P(1) O(2) 1.5200(19) yes
P(1) O(3) 1.573(2) yes
P(1) C(1) 1.786(3) yes
P(2) O(4) 1.502(2) yes
P(2) O(5) 1.561(2) yes
P(2) O(6) 1.528(2) yes
P(2) C(7) 1.806(2) yes
P(3) O(7) 1.567(2) yes
P(3) O(8) 1.516(2) yes
P(3) O(9) 1.505(2) yes
P(3) C(13) 1.798(3) yes
P(4) O(10) 1.581(2) yes
P(4) O(11) 1.505(2) yes
P(4) O(12) 1.5020(19) yes
P(4) C(19) 1.801(3) yes
N(1) C(25) 1.508(3) yes
N(2) C(44) 1.503(4) yes
N(3) C(63) 1.520(3) yes
N(4) C(82) 1.519(4) yes
C(1) C(2) 1.390(5) yes
C(1) C(6) 1.392(4) yes
C(2) C(3) 1.371(6) yes
C(3) C(4) 1.377(5) yes
C(4) C(5) 1.384(5) yes
C(5) C(6) 1.372(6) yes
C(7) C(8) 1.387(4) yes
C(7) C(12) 1.398(4) yes
C(8) C(9) 1.385(3) yes
C(9) C(10) 1.386(4) yes
C(10) C(11) 1.383(5) yes
C(11) C(12) 1.391(4) yes
C(13) C(14) 1.392(5) yes
C(13) C(18) 1.391(4) yes
C(14) C(15) 1.379(5) yes
C(15) C(16) 1.390(5) yes
C(16) C(17) 1.382(6) yes
C(17) C(18) 1.385(5) yes
C(19) C(20) 1.395(5) yes
C(19) C(24) 1.392(4) yes
C(20) C(21) 1.387(5) yes
C(21) C(22) 1.369(6) yes
C(22) C(23) 1.381(7) yes
C(23) C(24) 1.382(5) yes
C(25) C(26) 1.536(4) yes
C(25) C(32) 1.536(5) yes
C(25) C(38) 1.547(4) yes
C(26) C(27) 1.390(3) yes
C(26) C(31) 1.395(4) yes
C(27) C(28) 1.379(4) yes
C(28) C(29) 1.385(4) yes
C(29) C(30) 1.372(4) yes
C(30) C(31) 1.392(4) yes
C(32) C(33) 1.383(5) yes
C(32) C(37) 1.391(4) yes
C(33) C(34) 1.390(6) yes
C(34) C(35) 1.380(5) yes
C(35) C(36) 1.390(5) yes
C(36) C(37) 1.386(6) yes
C(38) C(39) 1.390(4) yes
C(38) C(43) 1.396(5) yes
C(39) C(40) 1.384(5) yes
C(40) C(41) 1.386(6) yes
C(41) C(42) 1.388(4) yes
C(42) C(43) 1.389(5) yes
C(44) C(45) 1.542(4) yes
C(44) C(51) 1.546(5) yes
C(44) C(57) 1.543(4) yes
C(45) C(46) 1.405(5) yes
C(45) C(50) 1.380(5) yes
C(46) C(47) 1.379(4) yes
C(47) C(48) 1.382(5) yes
C(48) C(49) 1.389(6) yes
C(49) C(50) 1.388(4) yes
C(51) C(52) 1.393(5) yes
C(51) C(56) 1.393(4) yes
C(52) C(53) 1.394(6) yes
C(53) C(54) 1.381(4) yes
C(54) C(55) 1.376(5) yes
C(55) C(56) 1.393(5) yes
C(57) C(58) 1.393(3) yes
C(57) C(62) 1.393(4) yes
C(58) C(59) 1.397(4) yes
C(59) C(60) 1.374(5) yes
C(60) C(61) 1.382(4) yes
C(61) C(62) 1.406(4) yes
C(63) C(64) 1.530(5) yes
C(63) C(70) 1.551(3) yes
C(63) C(76) 1.529(4) yes
C(64) C(65) 1.398(4) yes
C(64) C(69) 1.397(4) yes
C(65) C(66) 1.388(6) yes
C(66) C(67) 1.380(5) yes
C(67) C(68) 1.390(5) yes
C(68) C(69) 1.382(6) yes
C(70) C(71) 1.387(4) yes
C(70) C(75) 1.392(5) yes
C(71) C(72) 1.391(3) yes
C(72) C(73) 1.390(5) yes
C(73) C(74) 1.375(4) yes
C(74) C(75) 1.398(3) yes
C(76) C(77) 1.399(4) yes
C(76) C(81) 1.388(5) yes
C(77) C(78) 1.379(4) yes
C(78) C(79) 1.371(5) yes
C(79) C(80) 1.383(4) yes
C(80) C(81) 1.385(4) yes
C(82) C(83) 1.537(4) yes
C(82) C(89) 1.526(4) yes
C(82) C(95) 1.545(4) yes
C(83) C(84) 1.393(4) yes
C(83) C(88) 1.389(5) yes
C(84) C(85) 1.389(4) yes
C(85) C(86) 1.383(5) yes
C(86) C(87) 1.380(4) yes
C(87) C(88) 1.393(4) yes
C(89) C(90) 1.393(4) yes
C(89) C(94) 1.392(4) yes
C(90) C(91) 1.372(5) yes
C(91) C(92) 1.390(5) yes
C(92) C(93) 1.375(5) yes
C(93) C(94) 1.372(5) yes
C(95) C(96) 1.387(3) yes
C(95) C(100) 1.406(4) yes
C(96) C(97) 1.389(5) yes
C(97) C(98) 1.388(5) yes
C(98) C(99) 1.387(4) yes
C(99) C(100) 1.380(5) yes
C(101) C(102) 1.516(5) yes
O(3) H(100) 0.820 no
O(5) H(98) 0.820 no
O(7) H(97) 0.820 no
O(10) H(99) 0.820 no
N(1) H(85) 0.890 no
N(1) H(86) 0.890 no
N(1) H(87) 0.890 no
N(2) H(88) 0.890 no
N(2) H(89) 0.890 no
N(2) H(90) 0.890 no
N(3) H(91) 0.890 no
N(3) H(92) 0.890 no
N(3) H(93) 0.890 no
N(4) H(94) 0.890 no
N(4) H(95) 0.890 no
N(4) H(96) 0.890 no
C(2) H(1) 0.930 no
C(3) H(2) 0.930 no
C(4) H(3) 0.930 no
C(5) H(4) 0.930 no
C(6) H(5) 0.930 no
C(8) H(6) 0.930 no
C(9) H(7) 0.930 no
C(10) H(8) 0.930 no
C(11) H(9) 0.930 no
C(12) H(10) 0.930 no
C(14) H(11) 0.930 no
C(15) H(12) 0.930 no
C(16) H(13) 0.930 no
C(17) H(14) 0.930 no
C(18) H(15) 0.930 no
C(20) H(16) 0.930 no
C(21) H(17) 0.930 no
C(22) H(18) 0.930 no
C(23) H(19) 0.930 no
C(24) H(20) 0.930 no
C(27) H(21) 0.930 no
C(28) H(22) 0.930 no
C(29) H(23) 0.930 no
C(30) H(24) 0.930 no
C(31) H(25) 0.930 no
C(33) H(26) 0.930 no
C(34) H(27) 0.930 no
C(35) H(28) 0.930 no
C(36) H(29) 0.930 no
C(37) H(30) 0.930 no
C(39) H(31) 0.930 no
C(40) H(32) 0.930 no
C(41) H(33) 0.930 no
C(42) H(34) 0.930 no
C(43) H(35) 0.930 no
C(46) H(36) 0.930 no
C(47) H(37) 0.930 no
C(48) H(38) 0.930 no
C(49) H(39) 0.930 no
C(50) H(40) 0.930 no
C(52) H(41) 0.930 no
C(53) H(42) 0.930 no
C(54) H(43) 0.930 no
C(55) H(44) 0.930 no
C(56) H(45) 0.930 no
C(58) H(46) 0.930 no
C(59) H(47) 0.930 no
C(60) H(48) 0.930 no
C(61) H(49) 0.930 no
C(62) H(50) 0.930 no
C(65) H(51) 0.930 no
C(66) H(52) 0.930 no
C(67) H(53) 0.930 no
C(68) H(54) 0.930 no
C(69) H(55) 0.930 no
C(71) H(56) 0.930 no
C(72) H(57) 0.930 no
C(73) H(58) 0.930 no
C(74) H(59) 0.930 no
C(75) H(60) 0.930 no
C(77) H(61) 0.930 no
C(78) H(62) 0.930 no
C(79) H(63) 0.930 no
C(80) H(64) 0.930 no
C(81) H(65) 0.930 no
C(84) H(66) 0.930 no
C(85) H(67) 0.930 no
C(86) H(68) 0.930 no
C(87) H(69) 0.930 no
C(88) H(70) 0.930 no
C(90) H(71) 0.930 no
C(91) H(72) 0.930 no
C(92) H(73) 0.930 no
C(93) H(74) 0.930 no
C(94) H(75) 0.930 no
C(96) H(76) 0.930 no
C(97) H(77) 0.930 no
C(98) H(78) 0.930 no
C(99) H(79) 0.930 no
C(100) H(80) 0.930 no
C(101) H(81) 0.970 no
C(101) H(82) 0.970 no
C(102) H(83) 0.970 no
C(102) H(84) 0.970 no

loop_
_geom_contact_atom_site_label_1
_geom_contact_atom_site_label_2
_geom_contact_distance
_geom_contact_site_symmetry_2
Cl(1) C(12) 3.572(3) .
P(1) O(9) 3.574(2) .
P(2) O(2) 3.486(2) .
P(2) O(7) 3.439(2) .
P(3) O(10) 3.505(2) .
O(1) N(1) 2.853(3) .
O(1) N(3) 2.730(3) .
O(1) C(43) 3.463(3) .
O(1) C(71) 3.570(3) .
O(2) P(2) 3.486(2) .
O(2) O(5) 2.555(2) .
O(2) O(6) 3.441(3) .
O(2) N(4) 2.771(3) .
O(2) C(90) 3.391(4) .
O(3) O(9) 2.571(3) .
O(3) N(4) 3.371(2) .
O(3) C(31) 3.302(3) .
O(3) C(90) 3.518(4) .
O(4) O(7) 3.323(2) .
O(4) N(2) 2.798(4) .
O(4) N(3) 2.917(2) .
O(4) C(46) 3.428(4) .
O(4) C(81) 3.439(3) .
O(5) O(2) 2.555(2) .
O(5) C(65) 3.394(3) .
O(5) C(84) 3.582(3) .
O(6) O(2) 3.441(3) .
O(6) O(7) 2.529(2) .
O(6) O(9) 3.580(2) .
O(6) N(4) 2.711(3) .
O(6) C(62) 3.529(4) .
O(6) C(84) 3.517(4) .
O(7) P(2) 3.439(2) .
O(7) O(4) 3.323(2) .
O(7) O(6) 2.529(2) .
O(7) O(10) 3.313(3) .
O(7) N(2) 2.835(3) .
O(7) C(62) 3.395(3) .
O(8) O(10) 2.627(3) .
O(8) O(11) 3.547(2) .
O(8) N(1) 2.714(3) .
O(8) C(31) 3.480(4) .
O(9) P(1) 3.574(2) .
O(9) O(3) 2.571(3) .
O(9) O(6) 3.580(2) .
O(9) N(4) 2.858(3) .
O(9) C(17) 3.503(4) 2_666
O(10) P(3) 3.505(2) .
O(10) O(7) 3.313(3) .
O(10) O(8) 2.627(3) .
O(10) N(2) 3.523(2) .
O(10) C(56) 3.467(4) .
O(10) C(86) 3.569(4) 1_655
O(11) O(8) 3.547(2) .
O(11) N(1) 2.705(3) .
O(11) N(3) 2.783(3) .
O(11) C(37) 3.446(3) .
O(11) C(70) 3.250(4) .
O(11) C(71) 3.366(4) .
O(12) N(2) 2.645(2) .
O(12) N(3) 3.541(4) .
O(12) C(56) 3.217(4) .
O(12) C(81) 3.158(4) .
N(1) O(1) 2.853(3) .
N(1) O(8) 2.714(3) .
N(1) O(11) 2.705(3) .
N(2) O(4) 2.798(4) .
N(2) O(7) 2.835(3) .
N(2) O(10) 3.523(2) .
N(2) O(12) 2.645(2) .
N(3) O(1) 2.730(3) .
N(3) O(4) 2.917(2) .
N(3) O(11) 2.783(3) .
N(3) O(12) 3.541(4) .
N(4) O(2) 2.771(3) .
N(4) O(3) 3.371(2) .
N(4) O(6) 2.711(3) .
N(4) O(9) 2.858(3) .
C(4) C(16) 3.430(4) 1_545
C(5) C(16) 3.552(5) 1_545
C(12) Cl(1) 3.572(3) .
C(15) C(93) 3.485(5) 2_666
C(16) C(4) 3.430(4) 1_565
C(16) C(5) 3.552(5) 1_565
C(16) C(93) 3.515(5) 2_666
C(16) C(94) 3.502(4) 2_666
C(17) O(9) 3.503(4) 2_666
C(18) C(18) 3.435(4) 2_666
C(19) C(36) 3.510(4) .
C(20) C(36) 3.451(5) .
C(22) C(66) 3.430(4) 1_655
C(31) O(3) 3.302(3) .
C(31) O(8) 3.480(4) .
C(36) C(19) 3.510(4) .
C(36) C(20) 3.451(5) .
C(37) O(11) 3.446(3) .
C(38) C(72) 3.574(4) .
C(41) C(54) 3.529(5) 1_545
C(41) C(93) 3.565(5) 2_656
C(43) O(1) 3.463(3) .
C(43) C(72) 3.560(4) .
C(46) O(4) 3.428(4) .
C(47) C(80) 3.501(4) .
C(47) C(102) 3.557(4) 2_567
C(52) C(68) 3.551(5) 1_565
C(54) C(41) 3.529(5) 1_565
C(54) C(79) 3.579(4) 2_667
C(56) O(10) 3.467(4) .
C(56) O(12) 3.217(4) .
C(62) O(6) 3.529(4) .
C(62) O(7) 3.395(3) .
C(65) O(5) 3.394(3) .
C(66) C(22) 3.430(4) 1_455
C(68) C(52) 3.551(5) 1_545
C(70) O(11) 3.250(4) .
C(71) O(1) 3.570(3) .
C(71) O(11) 3.366(4) .
C(72) C(38) 3.574(4) .
C(72) C(43) 3.560(4) .
C(77) C(101) 3.581(5) .
C(79) C(54) 3.579(4) 2_667
C(80) C(47) 3.501(4) .
C(81) O(4) 3.439(3) .
C(81) O(12) 3.158(4) .
C(84) O(5) 3.582(3) .
C(84) O(6) 3.517(4) .
C(86) O(10) 3.569(4) 1_455
C(90) O(2) 3.391(4) .
C(90) O(3) 3.518(4) .
C(93) C(15) 3.485(5) 2_666
C(93) C(16) 3.515(5) 2_666
C(93) C(41) 3.565(5) 2_656
C(93) C(96) 3.453(4) 2_566
C(94) C(16) 3.502(4) 2_666
C(96) C(93) 3.453(4) 2_566
C(101) C(77) 3.581(5) .
C(102) C(47) 3.557(4) 2_567
Cl(1) H(8) 3.504 2_567
Cl(1) H(9) 3.393 2_567
Cl(1) H(10) 2.838 .
Cl(1) H(18) 3.219 1_455
Cl(2) H(19) 3.049 1_455
Cl(2) H(19) 3.498 2_657
Cl(2) H(46) 3.108 2_567
Cl(2) H(47) 3.069 2_567
Cl(2) H(53) 3.427 2_557
Cl(2) H(58) 3.215 2_657
Cl(2) H(59) 2.994 2_657
P(1) H(35) 3.233 .
P(1) H(71) 3.177 .
P(1) H(86) 3.033 .
P(1) H(91) 3.095 .
P(1) H(95) 2.927 .
P(1) H(98) 3.021 .
P(2) H(36) 3.414 .
P(2) H(51) 3.445 .
P(2) H(66) 3.126 .
P(2) H(88) 2.919 .
P(2) H(93) 3.127 .
P(2) H(96) 3.080 .
P(2) H(97) 2.824 .
P(3) H(25) 3.373 .
P(3) H(50) 3.575 .
P(3) H(87) 3.085 .
P(3) H(90) 3.440 .
P(3) H(94) 3.311 .
P(3) H(99) 2.843 .
P(3) H(100) 2.843 .
P(4) H(45) 3.049 .
P(4) H(65) 3.394 .
P(4) H(85) 3.056 .
P(4) H(89) 2.913 .
P(4) H(90) 3.528 .
P(4) H(92) 2.816 .
O(1) H(35) 2.652 .
O(1) H(51) 3.469 .
O(1) H(56) 2.872 .
O(1) H(85) 3.026 .
O(1) H(86) 2.077 .
O(1) H(87) 3.135 .
O(1) H(91) 1.881 .
O(1) H(92) 2.968 .
O(1) H(93) 3.137 .
O(1) H(98) 3.423 .
O(2) H(28) 3.558 1_455
O(2) H(51) 3.330 .
O(2) H(71) 2.535 .
O(2) H(91) 3.440 .
O(2) H(94) 3.106 .
O(2) H(95) 1.939 .
O(2) H(96) 3.017 .
O(2) H(98) 1.745 .
O(3) H(25) 2.626 .
O(3) H(35) 3.461 .
O(3) H(71) 3.148 .
O(3) H(86) 3.019 .
O(3) H(87) 3.465 .
O(3) H(94) 3.007 .
O(3) H(95) 2.892 .
O(4) H(36) 2.693 .
O(4) H(51) 3.222 .
O(4) H(65) 2.936 .
O(4) H(88) 1.961 .
O(4) H(89) 3.081 .
O(4) H(90) 3.100 .
O(4) H(91) 3.265 .
O(4) H(92) 3.193 .
O(4) H(93) 2.062 .
O(4) H(97) 3.028 .
O(5) H(17) 2.736 1_455
O(5) H(51) 2.517 .
O(5) H(66) 3.147 .
O(5) H(93) 3.257 .
O(5) H(95) 3.203 .
O(5) H(96) 3.226 .
O(6) H(50) 3.311 .
O(6) H(66) 2.656 .
O(6) H(88) 3.144 .
O(6) H(90) 3.435 .
O(6) H(94) 2.990 .
O(6) H(95) 2.895 .
O(6) H(96) 1.939 .
O(6) H(97) 1.744 .
O(7) H(50) 2.612 .
O(7) H(88) 2.857 .
O(7) H(89) 3.240 .
O(7) H(90) 2.107 .
O(7) H(94) 3.576 .
O(7) H(96) 3.541 .
O(7) H(99) 2.899 .
O(7) H(100) 3.517 .
O(8) H(25) 2.745 .
O(8) H(79) 3.392 2_666
O(8) H(85) 2.955 .
O(8) H(86) 3.109 .
O(8) H(87) 1.868 .
O(8) H(99) 1.828 .
O(8) H(100) 3.273 .
O(9) H(14) 2.748 2_666
O(9) H(25) 3.025 .
O(9) H(80) 3.140 .
O(9) H(87) 3.528 .
O(9) H(94) 2.085 .
O(9) H(95) 3.069 .
O(9) H(96) 3.091 .
O(9) H(100) 1.762 .
O(10) H(11) 2.873 .
O(10) H(45) 2.925 .
O(10) H(68) 2.888 1_655
O(10) H(85) 3.315 .
O(10) H(87) 3.349 .
O(10) H(89) 3.097 .
O(10) H(90) 3.093 .
O(11) H(30) 3.085 .
O(11) H(65) 3.445 .
O(11) H(85) 1.887 .
O(11) H(86) 3.032 .
O(11) H(87) 2.932 .
O(11) H(91) 2.987 .
O(11) H(92) 1.942 .
O(11) H(93) 3.327 .
O(12) H(39) 2.876 2_667
O(12) H(45) 2.318 .
O(12) H(65) 2.332 .
O(12) H(88) 3.001 .
O(12) H(89) 1.797 .
O(12) H(90) 2.923 .
O(12) H(92) 2.806 .
O(12) H(93) 3.523 .
N(1) H(99) 3.131 .
N(2) H(65) 3.385 .
N(2) H(97) 3.087 .
N(4) H(97) 3.242 .
N(4) H(98) 3.209 .
N(4) H(100) 2.972 .
C(1) H(35) 3.080 .
C(1) H(71) 3.381 .
C(1) H(72) 3.586 .
C(2) H(28) 3.497 1_455
C(3) H(41) 3.362 1_545
C(4) H(13) 3.287 1_545
C(4) H(23) 3.074 2_656
C(4) H(24) 3.319 2_656
C(5) H(13) 3.048 1_545
C(5) H(23) 3.338 2_656
C(5) H(24) 3.231 2_656
C(5) H(34) 3.598 .
C(5) H(72) 3.458 .
C(6) H(35) 3.181 .
C(6) H(72) 3.125 .
C(7) H(36) 3.160 .
C(7) H(66) 3.030 .
C(7) H(67) 3.293 .
C(8) H(32) 3.338 1_465
C(8) H(36) 3.444 .
C(8) H(66) 3.032 .
C(8) H(67) 3.324 .
C(9) H(32) 3.215 1_465
C(9) H(43) 3.593 1_455
C(9) H(58) 3.185 1_465
C(9) H(67) 3.412 .
C(9) H(84) 3.148 2_567
C(10) H(43) 3.142 1_455
C(10) H(44) 3.491 1_455
C(10) H(58) 3.451 1_465
C(10) H(62) 3.591 2_567
C(10) H(63) 3.560 2_567
C(10) H(67) 3.466 .
C(10) H(82) 3.350 2_567
C(10) H(84) 3.129 2_567
C(11) H(37) 3.527 2_567
C(11) H(44) 3.334 1_455
C(11) H(67) 3.429 .
C(12) H(17) 3.059 1_455
C(12) H(67) 3.342 .
C(13) H(50) 3.234 .
C(13) H(79) 3.175 2_666
C(14) H(50) 3.171 .
C(14) H(68) 3.278 1_655
C(14) H(69) 3.218 1_655
C(14) H(99) 3.466 .
C(15) H(3) 3.060 1_565
C(15) H(68) 3.593 1_655
C(15) H(69) 3.513 1_655
C(15) H(74) 3.278 2_666
C(15) H(75) 3.586 2_666
C(15) H(80) 3.547 2_666
C(16) H(3) 2.823 1_565
C(16) H(4) 3.063 1_565
C(16) H(24) 3.296 2_666
C(16) H(80) 2.925 2_666
C(17) H(3) 3.335 1_565
C(17) H(15) 2.997 2_666
C(17) H(24) 2.950 2_666
C(17) H(79) 3.424 .
C(17) H(80) 2.774 2_666
C(18) H(14) 3.386 2_666
C(18) H(15) 2.887 2_666
C(18) H(79) 3.338 .
C(18) H(79) 3.164 2_666
C(18) H(80) 3.493 .
C(18) H(80) 3.273 2_666
C(19) H(29) 3.335 .
C(19) H(38) 3.260 2_667
C(19) H(45) 3.566 .
C(20) H(29) 3.353 .
C(20) H(38) 3.346 2_667
C(20) H(44) 3.448 .
C(20) H(68) 3.413 1_655
C(21) H(10) 3.137 1_655
C(21) H(28) 3.489 .
C(21) H(29) 3.330 .
C(21) H(38) 3.384 2_667
C(21) H(52) 3.209 1_655
C(22) H(10) 3.487 1_655
C(22) H(29) 3.299 .
C(22) H(38) 3.309 2_667
C(22) H(52) 2.797 1_655
C(22) H(81) 3.286 1_655
C(22) H(83) 2.935 1_655
C(23) H(29) 3.248 .
C(23) H(38) 3.239 2_667
C(23) H(83) 2.987 1_655
C(24) H(29) 3.265 .
C(24) H(38) 3.209 2_667
C(24) H(39) 3.244 2_667
C(24) H(59) 3.476 .
C(26) H(78) 3.379 2_666
C(27) H(22) 3.138 2_756
C(27) H(73) 3.362 2_656
C(27) H(77) 3.516 1_645
C(27) H(78) 3.535 2_666
C(28) H(21) 3.323 2_756
C(28) H(22) 3.350 2_756
C(28) H(26) 3.531 2_756
C(28) H(72) 3.252 2_656
C(28) H(73) 3.498 2_656
C(28) H(78) 3.469 2_666
C(29) H(72) 3.152 2_656
C(29) H(78) 3.224 2_666
C(30) H(3) 3.578 2_656
C(30) H(4) 3.287 2_656
C(30) H(14) 3.235 2_666
C(30) H(78) 3.024 2_666
C(31) H(78) 3.096 2_666
C(31) H(100) 3.340 .
C(33) H(22) 3.022 2_756
C(33) H(78) 3.434 2_666
C(34) H(22) 3.299 2_756
C(36) H(47) 3.564 1_645
C(36) H(48) 3.342 1_645
C(37) H(48) 3.396 1_645
C(38) H(57) 2.958 .
C(38) H(73) 3.534 2_656
C(39) H(48) 3.233 1_645
C(39) H(57) 2.999 .
C(40) H(7) 3.090 1_645
C(40) H(57) 3.024 .
C(40) H(74) 3.476 2_656
C(40) H(76) 3.431 1_645
C(40) H(77) 3.412 1_645
C(41) H(43) 2.874 1_545
C(41) H(57) 2.979 .
C(41) H(67) 3.596 1_645
C(41) H(73) 3.336 2_656
C(41) H(74) 2.795 2_656
C(42) H(42) 3.217 1_545
C(42) H(43) 3.196 1_545
C(42) H(56) 3.507 .
C(42) H(57) 2.934 .
C(42) H(73) 2.965 2_656
C(42) H(74) 3.181 2_656
C(43) H(56) 3.197 .
C(43) H(57) 2.926 .
C(43) H(73) 3.069 2_656
C(45) H(64) 3.563 .
C(46) H(64) 3.207 .
C(46) H(83) 3.456 2_567
C(46) H(84) 3.377 2_567
C(47) H(9) 3.359 2_567
C(47) H(64) 2.940 .
C(47) H(83) 2.878 2_567
C(47) H(84) 3.329 2_567
C(48) H(64) 3.051 .
C(48) H(83) 3.168 2_567
C(49) H(20) 3.596 2_667
C(49) H(64) 3.390 .
C(49) H(64) 3.309 2_667
C(50) H(54) 3.598 1_565
C(50) H(64) 3.322 2_667
C(52) H(2) 3.386 1_565
C(52) H(54) 3.189 1_565
C(53) H(34) 3.102 1_565
C(53) H(54) 3.559 1_565
C(53) H(63) 3.281 2_667
C(54) H(8) 3.393 1_655
C(54) H(33) 3.083 1_565
C(54) H(34) 3.330 1_565
C(54) H(63) 2.761 2_667
C(54) H(67) 3.578 1_655
C(55) H(63) 2.715 2_667
C(55) H(67) 3.296 1_655
C(55) H(68) 3.081 1_655
C(56) H(63) 3.222 2_667
C(56) H(68) 3.585 1_655
C(57) H(6) 3.311 .
C(58) H(6) 3.352 .
C(58) H(53) 3.231 1_565
C(58) H(84) 3.367 2_567
C(59) H(2) 3.388 1_565
C(59) H(6) 3.210 .
C(59) H(7) 3.230 .
C(59) H(53) 3.214 1_565
C(60) H(2) 2.985 1_565
C(60) H(6) 2.999 .
C(60) H(7) 3.422 .
C(60) H(31) 3.317 1_465
C(61) H(2) 2.948 1_565
C(61) H(3) 3.317 1_565
C(61) H(6) 2.918 .
C(62) H(2) 3.324 1_565
C(62) H(6) 3.097 .
C(62) H(97) 3.290 .
C(65) H(1) 3.062 .
C(65) H(18) 3.429 1_455
C(65) H(81) 3.254 .
C(65) H(98) 3.312 .
C(66) H(1) 2.806 .
C(66) H(18) 2.858 1_455
C(66) H(81) 3.149 .
C(67) H(1) 3.347 .
C(67) H(41) 3.330 1_545
C(67) H(81) 3.386 .
C(68) H(41) 3.112 1_545
C(68) H(42) 3.456 1_545
C(69) H(42) 3.414 1_545
C(69) H(62) 3.548 2_657
C(70) H(62) 3.383 2_657
C(71) H(42) 3.381 1_545
C(71) H(62) 3.224 2_657
C(71) H(85) 3.526 .
C(72) H(7) 3.399 1_645
C(72) H(8) 3.560 1_645
C(72) H(30) 3.090 .
C(72) H(43) 3.516 1_545
C(72) H(62) 3.027 2_657
C(73) H(7) 3.181 1_645
C(73) H(8) 3.343 1_645
C(73) H(30) 3.168 .
C(73) H(62) 2.994 2_657
C(73) H(82) 2.946 2_657
C(74) H(20) 2.825 .
C(74) H(61) 3.172 2_657
C(74) H(62) 3.127 2_657
C(74) H(82) 2.864 2_657
C(75) H(20) 2.945 .
C(75) H(61) 3.059 2_657
C(75) H(62) 3.318 2_657
C(77) H(55) 3.203 2_657
C(77) H(81) 3.558 .
C(77) H(82) 3.063 .
C(78) H(8) 3.059 2_567
C(78) H(55) 2.894 2_657
C(78) H(82) 3.026 .
C(79) H(8) 3.179 2_567
C(79) H(40) 3.191 2_667
C(80) H(37) 3.596 .
C(80) H(39) 3.162 2_667
C(80) H(40) 3.102 2_667
C(81) H(39) 3.480 2_667
C(84) H(33) 3.567 1_465
C(85) H(16) 3.056 1_455
C(85) H(17) 3.550 1_455
C(85) H(33) 2.931 1_465
C(85) H(44) 3.320 1_455
C(86) H(11) 3.271 1_455
C(86) H(12) 3.522 1_455
C(86) H(16) 2.720 1_455
C(86) H(33) 3.299 1_465
C(86) H(44) 3.399 1_455
C(87) H(11) 3.485 1_455
C(87) H(16) 3.506 1_455
C(87) H(75) 3.100 2_566
C(88) H(27) 3.326 1_455
C(88) H(75) 2.973 2_566
C(89) H(13) 3.485 2_666
C(90) H(27) 3.070 1_455
C(91) H(13) 3.567 2_666
C(91) H(27) 3.271 1_455
C(92) H(13) 3.255 2_666
C(92) H(77) 3.156 2_566
C(93) H(12) 2.998 2_666
C(93) H(13) 3.045 2_666
C(93) H(33) 3.507 2_656
C(93) H(76) 2.870 2_566
C(93) H(77) 3.182 2_566
C(94) H(12) 3.472 2_666
C(94) H(13) 3.170 2_666
C(94) H(76) 3.187 2_566
C(96) H(32) 3.414 1_465
C(96) H(70) 3.399 2_566
C(96) H(74) 3.277 2_566
C(97) H(32) 3.574 1_465
C(97) H(70) 3.296 2_566
C(98) H(26) 3.254 2_666
C(98) H(69) 3.590 2_566
C(98) H(70) 3.563 2_566
C(99) H(15) 3.027 .
C(99) H(69) 3.330 2_566
C(100) H(15) 2.959 .
C(101) H(8) 3.428 2_567
C(101) H(18) 2.940 1_455
C(101) H(58) 3.489 2_657
C(101) H(59) 3.166 2_657
C(101) H(61) 3.472 .
C(102) H(18) 3.128 1_455
C(102) H(19) 3.255 1_455
C(102) H(37) 3.471 2_567
C(102) H(46) 3.276 2_567
C(102) H(58) 3.493 2_657
H(1) C(65) 3.062 .
H(1) C(66) 2.806 .
H(1) C(67) 3.347 .
H(1) H(28) 3.194 1_455
H(1) H(51) 3.281 .
H(1) H(52) 2.837 .
H(2) C(52) 3.386 1_545
H(2) C(59) 3.388 1_545
H(2) C(60) 2.985 1_545
H(2) C(61) 2.948 1_545
H(2) C(62) 3.324 1_545
H(2) H(41) 2.715 1_545
H(2) H(48) 3.278 1_545
H(2) H(49) 3.232 1_545
H(3) C(15) 3.060 1_545
H(3) C(16) 2.823 1_545
H(3) C(17) 3.335 1_545
H(3) C(30) 3.578 2_656
H(3) C(61) 3.317 1_545
H(3) H(12) 3.243 1_545
H(3) H(13) 2.891 1_545
H(3) H(23) 3.018 2_656
H(3) H(24) 2.915 2_656
H(3) H(49) 2.972 1_545
H(4) C(16) 3.063 1_545
H(4) C(30) 3.287 2_656
H(4) H(5) 3.396 2_656
H(4) H(13) 2.414 1_545
H(4) H(23) 3.451 2_656
H(4) H(24) 2.741 2_656
H(5) H(4) 3.396 2_656
H(5) H(35) 3.200 .
H(5) H(72) 3.105 .
H(6) C(57) 3.311 .
H(6) C(58) 3.352 .
H(6) C(59) 3.210 .
H(6) C(60) 2.999 .
H(6) C(61) 2.918 .
H(6) C(62) 3.097 .
H(6) H(32) 3.028 1_465
H(6) H(48) 3.440 .
H(6) H(49) 3.311 .
H(6) H(50) 3.585 .
H(6) H(66) 2.944 .
H(7) C(40) 3.090 1_465
H(7) C(59) 3.230 .
H(7) C(60) 3.422 .
H(7) C(72) 3.399 1_465
H(7) C(73) 3.181 1_465
H(7) H(32) 2.799 1_465
H(7) H(43) 3.590 1_455
H(7) H(47) 3.151 .
H(7) H(48) 3.477 .
H(7) H(57) 2.929 1_465
H(7) H(58) 2.498 1_465
H(7) H(84) 3.281 2_567
H(8) Cl(1) 3.504 2_567
H(8) C(54) 3.393 1_455
H(8) C(72) 3.560 1_465
H(8) C(73) 3.343 1_465
H(8) C(78) 3.059 2_567
H(8) C(79) 3.179 2_567
H(8) C(101) 3.428 2_567
H(8) H(43) 2.794 1_455
H(8) H(44) 3.470 1_455
H(8) H(57) 3.413 1_465
H(8) H(58) 3.043 1_465
H(8) H(62) 2.662 2_567
H(8) H(63) 2.893 2_567
H(8) H(82) 2.820 2_567
H(8) H(84) 3.262 2_567
H(9) Cl(1) 3.393 2_567
H(9) C(47) 3.359 2_567
H(9) H(37) 2.639 2_567
H(9) H(38) 3.146 2_567
H(9) H(44) 3.204 1_455
H(9) H(63) 3.252 2_567
H(10) Cl(1) 2.838 .
H(10) C(21) 3.137 1_455
H(10) C(22) 3.487 1_455
H(10) H(17) 2.562 1_455
H(10) H(18) 3.214 1_455
H(11) O(10) 2.873 .
H(11) C(86) 3.271 1_655
H(11) C(87) 3.485 1_655
H(11) H(50) 3.119 .
H(11) H(68) 2.588 1_655
H(11) H(69) 3.015 1_655
H(11) H(90) 3.155 .
H(11) H(99) 2.779 .
H(12) C(86) 3.522 1_655
H(12) C(93) 2.998 2_666
H(12) C(94) 3.472 2_666
H(12) H(3) 3.243 1_565
H(12) H(33) 3.371 1_565
H(12) H(34) 3.104 1_565
H(12) H(68) 3.215 1_655
H(12) H(69) 3.525 1_655
H(12) H(74) 2.612 2_666
H(12) H(75) 3.462 2_666
H(13) C(4) 3.287 1_565
H(13) C(5) 3.048 1_565
H(13) C(89) 3.485 2_666
H(13) C(91) 3.567 2_666
H(13) C(92) 3.255 2_666
H(13) C(93) 3.045 2_666
H(13) C(94) 3.170 2_666
H(13) H(3) 2.891 1_565
H(13) H(4) 2.414 1_565
H(13) H(24) 3.121 2_666
H(13) H(74) 3.359 2_666
H(13) H(75) 3.553 2_666
H(13) H(80) 3.142 2_666
H(14) O(9) 2.748 2_666
H(14) C(18) 3.386 2_666
H(14) C(30) 3.235 2_666
H(14) H(15) 2.758 2_666
H(14) H(24) 2.453 2_666
H(14) H(25) 3.281 2_666
H(14) H(79) 2.890 .
H(14) H(80) 2.920 2_666
H(14) H(100) 3.364 2_666
H(15) C(17) 2.997 2_666
H(15) C(18) 2.887 2_666
H(15) C(99) 3.027 .
H(15) C(100) 2.959 .
H(15) H(14) 2.758 2_666
H(15) H(15) 2.570 2_666
H(15) H(79) 2.708 .
H(15) H(79) 3.351 2_666
H(15) H(80) 2.581 .
H(15) H(94) 3.394 .
H(16) C(85) 3.056 1_655
H(16) C(86) 2.720 1_655
H(16) C(87) 3.506 1_655
H(16) H(44) 3.057 .
H(16) H(45) 3.565 .
H(16) H(67) 3.072 1_655
H(16) H(68) 2.501 1_655
H(17) O(5) 2.736 1_655
H(17) C(12) 3.059 1_655
H(17) C(85) 3.550 1_655
H(17) H(10) 2.562 1_655
H(17) H(28) 3.394 .
H(17) H(52) 3.146 1_655
H(17) H(67) 3.362 1_655
H(17) H(98) 3.221 1_655
H(18) Cl(1) 3.219 1_655
H(18) C(65) 3.429 1_655
H(18) C(66) 2.858 1_655
H(18) C(101) 2.940 1_655
H(18) C(102) 3.128 1_655
H(18) H(10) 3.214 1_655
H(18) H(51) 3.419 1_655
H(18) H(52) 2.425 1_655
H(18) H(81) 2.422 1_655
H(18) H(83) 2.588 1_655
H(19) Cl(2) 3.049 1_655
H(19) Cl(2) 3.498 2_657
H(19) C(102) 3.255 1_655
H(19) H(59) 3.393 .
H(19) H(81) 3.500 1_655
H(19) H(83) 2.706 1_655
H(20) C(49) 3.596 2_667
H(20) C(74) 2.825 .
H(20) C(75) 2.945 .
H(20) H(39) 3.064 2_667
H(20) H(59) 2.750 .
H(20) H(60) 2.955 .
H(21) C(28) 3.323 2_756
H(21) H(22) 2.865 2_756
H(21) H(73) 3.519 2_656
H(21) H(77) 2.940 1_645
H(22) C(27) 3.138 2_756
H(22) C(28) 3.350 2_756
H(22) C(33) 3.022 2_756
H(22) C(34) 3.299 2_756
H(22) H(21) 2.865 2_756
H(22) H(22) 3.244 2_756
H(22) H(26) 2.606 2_756
H(22) H(27) 3.119 2_756
H(22) H(72) 3.296 2_656
H(22) H(77) 3.301 1_645
H(22) H(78) 3.518 1_645
H(23) C(4) 3.074 2_656
H(23) C(5) 3.338 2_656
H(23) H(3) 3.018 2_656
H(23) H(4) 3.451 2_656
H(23) H(72) 3.121 2_656
H(24) C(4) 3.319 2_656
H(24) C(5) 3.231 2_656
H(24) C(16) 3.296 2_666
H(24) C(17) 2.950 2_666
H(24) H(3) 2.915 2_656
H(24) H(4) 2.741 2_656
H(24) H(13) 3.121 2_666
H(24) H(14) 2.453 2_666
H(24) H(78) 3.386 2_666
H(24) H(79) 3.506 2_666
H(25) P(3) 3.373 .
H(25) O(3) 2.626 .
H(25) O(8) 2.745 .
H(25) O(9) 3.025 .
H(25) H(14) 3.281 2_666
H(25) H(78) 3.482 2_666
H(25) H(79) 3.496 2_666
H(25) H(100) 2.524 .
H(26) C(28) 3.531 2_756
H(26) C(98) 3.254 2_666
H(26) H(22) 2.606 2_756
H(26) H(78) 2.538 2_666
H(27) C(88) 3.326 1_655
H(27) C(90) 3.070 1_655
H(27) C(91) 3.271 1_655
H(27) H(22) 3.119 2_756
H(27) H(70) 3.155 1_655
H(27) H(71) 2.822 1_655
H(27) H(72) 3.193 1_655
H(28) O(2) 3.558 1_655
H(28) C(2) 3.497 1_655
H(28) C(21) 3.489 .
H(28) H(1) 3.194 1_655
H(28) H(17) 3.394 .
H(28) H(52) 3.000 1_655
H(28) H(71) 3.536 1_655
H(29) C(19) 3.335 .
H(29) C(20) 3.353 .
H(29) C(21) 3.330 .
H(29) C(22) 3.299 .
H(29) C(23) 3.248 .
H(29) C(24) 3.265 .
H(29) H(47) 3.024 1_645
H(29) H(48) 3.410 1_645
H(29) H(52) 3.104 1_655
H(30) O(11) 3.085 .
H(30) C(72) 3.090 .
H(30) C(73) 3.168 .
H(30) H(48) 3.494 1_645
H(30) H(57) 3.063 .
H(30) H(58) 3.181 .
H(31) C(60) 3.317 1_645
H(31) H(48) 2.469 1_645
H(31) H(57) 3.540 .
H(32) C(8) 3.338 1_645
H(32) C(9) 3.215 1_645
H(32) C(96) 3.414 1_645
H(32) C(97) 3.574 1_645
H(32) H(6) 3.028 1_645
H(32) H(7) 2.799 1_645
H(32) H(48) 3.293 1_645
H(32) H(57) 3.589 .
H(32) H(66) 3.361 1_645
H(32) H(76) 3.043 1_645
H(32) H(77) 3.338 1_645
H(33) C(54) 3.083 1_545
H(33) C(84) 3.567 1_645
H(33) C(85) 2.931 1_645
H(33) C(86) 3.299 1_645
H(33) C(93) 3.507 2_656
H(33) H(12) 3.371 1_545
H(33) H(43) 2.516 1_545
H(33) H(57) 3.507 .
H(33) H(67) 2.778 1_645
H(33) H(68) 3.394 1_645
H(33) H(74) 2.618 2_656
H(33) H(76) 3.406 1_645
H(34) C(5) 3.598 .
H(34) C(53) 3.102 1_545
H(34) C(54) 3.330 1_545
H(34) H(12) 3.104 1_545
H(34) H(42) 2.683 1_545
H(34) H(43) 3.103 1_545
H(34) H(56) 3.578 .
H(34) H(57) 3.451 .
H(34) H(73) 3.203 2_656
H(34) H(74) 3.263 2_656
H(35) P(1) 3.233 .
H(35) O(1) 2.652 .
H(35) O(3) 3.461 .
H(35) C(1) 3.080 .
H(35) C(6) 3.181 .
H(35) H(5) 3.200 .
H(35) H(56) 3.064 .
H(35) H(57) 3.446 .
H(35) H(73) 3.354 2_656
H(36) P(2) 3.414 .
H(36) O(4) 2.693 .
H(36) C(7) 3.160 .
H(36) C(8) 3.444 .
H(36) H(84) 3.303 2_567
H(37) C(11) 3.527 2_567
H(37) C(80) 3.596 .
H(37) C(102) 3.471 2_567
H(37) H(9) 2.639 2_567
H(37) H(64) 3.245 .
H(37) H(83) 2.839 2_567
H(37) H(84) 3.227 2_567
H(38) C(19) 3.260 2_667
H(38) C(20) 3.346 2_667
H(38) C(21) 3.384 2_667
H(38) C(22) 3.309 2_667
H(38) C(23) 3.239 2_667
H(38) C(24) 3.209 2_667
H(38) H(9) 3.146 2_567
H(38) H(44) 3.359 2_667
H(38) H(45) 3.375 2_667
H(38) H(64) 3.423 .
H(38) H(83) 3.308 2_567
H(39) O(12) 2.876 2_667
H(39) C(24) 3.244 2_667
H(39) C(80) 3.162 2_667
H(39) C(81) 3.480 2_667
H(39) H(20) 3.064 2_667
H(39) H(45) 3.588 2_667
H(39) H(64) 2.768 2_667
H(39) H(65) 3.332 2_667
H(40) C(79) 3.191 2_667
H(40) C(80) 3.102 2_667
H(40) H(54) 3.176 1_565
H(40) H(63) 2.954 2_667
H(40) H(64) 2.793 2_667
H(41) C(3) 3.362 1_565
H(41) C(67) 3.330 1_565
H(41) C(68) 3.112 1_565
H(41) H(2) 2.715 1_565
H(41) H(53) 3.256 1_565
H(41) H(54) 2.867 1_565
H(42) C(42) 3.217 1_565
H(42) C(68) 3.456 1_565
H(42) C(69) 3.414 1_565
H(42) C(71) 3.381 1_565
H(42) H(34) 2.683 1_565
H(42) H(54) 3.507 1_565
H(42) H(55) 3.431 1_565
H(42) H(56) 2.865 1_565
H(42) H(57) 3.490 1_565
H(43) C(9) 3.593 1_655
H(43) C(10) 3.142 1_655
H(43) C(41) 2.874 1_565
H(43) C(42) 3.196 1_565
H(43) C(72) 3.516 1_565
H(43) H(7) 3.590 1_655
H(43) H(8) 2.794 1_655
H(43) H(33) 2.516 1_565
H(43) H(34) 3.103 1_565
H(43) H(57) 2.998 1_565
H(43) H(62) 3.397 2_667
H(43) H(63) 3.017 2_667
H(43) H(67) 3.217 1_655
H(44) C(10) 3.491 1_655
H(44) C(11) 3.334 1_655
H(44) C(20) 3.448 .
H(44) C(85) 3.320 1_655
H(44) C(86) 3.399 1_655
H(44) H(8) 3.470 1_655
H(44) H(9) 3.204 1_655
H(44) H(16) 3.057 .
H(44) H(38) 3.359 2_667
H(44) H(63) 2.939 2_667
H(44) H(67) 2.659 1_655
H(44) H(68) 2.830 1_655
H(45) P(4) 3.049 .
H(45) O(10) 2.925 .
H(45) O(12) 2.318 .
H(45) C(19) 3.566 .
H(45) H(16) 3.565 .
H(45) H(38) 3.375 2_667
H(45) H(39) 3.588 2_667
H(46) Cl(2) 3.108 2_567
H(46) C(102) 3.276 2_567
H(46) H(53) 2.983 1_565
H(46) H(54) 3.535 1_565
H(46) H(83) 3.379 2_567
H(46) H(84) 2.863 2_567
H(47) Cl(2) 3.069 2_567
H(47) C(36) 3.564 1_465
H(47) H(7) 3.151 .
H(47) H(29) 3.024 1_465
H(47) H(53) 2.946 1_565
H(47) H(58) 3.043 1_465
H(47) H(84) 3.404 2_567
H(48) C(36) 3.342 1_465
H(48) C(37) 3.396 1_465
H(48) C(39) 3.233 1_465
H(48) H(2) 3.278 1_565
H(48) H(6) 3.440 .
H(48) H(7) 3.477 .
H(48) H(29) 3.410 1_465
H(48) H(30) 3.494 1_465
H(48) H(31) 2.469 1_465
H(48) H(32) 3.293 1_465
H(49) H(2) 3.232 1_565
H(49) H(3) 2.972 1_565
H(49) H(6) 3.311 .
H(50) P(3) 3.575 .
H(50) O(6) 3.311 .
H(50) O(7) 2.612 .
H(50) C(13) 3.234 .
H(50) C(14) 3.171 .
H(50) H(6) 3.585 .
H(50) H(11) 3.119 .
H(50) H(97) 2.643 .
H(51) P(2) 3.445 .
H(51) O(1) 3.469 .
H(51) O(2) 3.330 .
H(51) O(4) 3.222 .
H(51) O(5) 2.517 .
H(51) H(1) 3.281 .
H(51) H(18) 3.419 1_455
H(51) H(81) 3.572 .
H(51) H(98) 2.481 .
H(52) C(21) 3.209 1_455
H(52) C(22) 2.797 1_455
H(52) H(1) 2.837 .
H(52) H(17) 3.146 1_455
H(52) H(18) 2.425 1_455
H(52) H(28) 3.000 1_455
H(52) H(29) 3.104 1_455
H(52) H(81) 3.446 .
H(52) H(98) 3.588 .
H(53) Cl(2) 3.427 2_557
H(53) C(58) 3.231 1_545
H(53) C(59) 3.214 1_545
H(53) H(41) 3.256 1_545
H(53) H(46) 2.983 1_545
H(53) H(47) 2.946 1_545
H(54) C(50) 3.598 1_545
H(54) C(52) 3.189 1_545
H(54) C(53) 3.559 1_545
H(54) H(40) 3.176 1_545
H(54) H(41) 2.867 1_545
H(54) H(42) 3.507 1_545
H(54) H(46) 3.535 1_545
H(54) H(60) 3.403 2_657
H(55) C(77) 3.203 2_657
H(55) C(78) 2.894 2_657
H(55) H(42) 3.431 1_545
H(55) H(60) 3.227 2_657
H(55) H(61) 3.216 2_657
H(55) H(62) 2.679 2_657
H(56) O(1) 2.872 .
H(56) C(42) 3.507 .
H(56) C(43) 3.197 .
H(56) H(34) 3.578 .
H(56) H(35) 3.064 .
H(56) H(42) 2.865 1_545
H(56) H(85) 3.470 .
H(56) H(86) 3.316 .
H(57) C(38) 2.958 .
H(57) C(39) 2.999 .
H(57) C(40) 3.024 .
H(57) C(41) 2.979 .
H(57) C(42) 2.934 .
H(57) C(43) 2.926 .
H(57) H(7) 2.929 1_645
H(57) H(8) 3.413 1_645
H(57) H(30) 3.063 .
H(57) H(31) 3.540 .
H(57) H(32) 3.589 .
H(57) H(33) 3.507 .
H(57) H(34) 3.451 .
H(57) H(35) 3.446 .
H(57) H(42) 3.490 1_545
H(57) H(43) 2.998 1_545
H(57) H(62) 3.453 2_657
H(58) Cl(2) 3.215 2_657
H(58) C(9) 3.185 1_645
H(58) C(10) 3.451 1_645
H(58) C(101) 3.489 2_657
H(58) C(102) 3.493 2_657
H(58) H(7) 2.498 1_645
H(58) H(8) 3.043 1_645
H(58) H(30) 3.181 .
H(58) H(47) 3.043 1_645
H(58) H(62) 3.420 2_657
H(58) H(82) 2.729 2_657
H(58) H(84) 3.269 2_657
H(59) Cl(2) 2.994 2_657
H(59) C(24) 3.476 .
H(59) C(101) 3.166 2_657
H(59) H(19) 3.393 .
H(59) H(20) 2.750 .
H(59) H(61) 3.218 2_657
H(59) H(81) 3.054 2_657
H(59) H(82) 2.560 2_657
H(60) H(20) 2.955 .
H(60) H(54) 3.403 2_657
H(60) H(55) 3.227 2_657
H(60) H(61) 3.029 2_657
H(61) C(74) 3.172 2_657
H(61) C(75) 3.059 2_657
H(61) C(101) 3.472 .
H(61) H(55) 3.216 2_657
H(61) H(59) 3.218 2_657
H(61) H(60) 3.029 2_657
H(61) H(61) 3.471 2_657
H(61) H(81) 3.280 .
H(61) H(82) 2.929 .
H(62) C(10) 3.591 2_567
H(62) C(69) 3.548 2_657
H(62) C(70) 3.383 2_657
H(62) C(71) 3.224 2_657
H(62) C(72) 3.027 2_657
H(62) C(73) 2.994 2_657
H(62) C(74) 3.127 2_657
H(62) C(75) 3.318 2_657
H(62) H(8) 2.662 2_567
H(62) H(43) 3.397 2_667
H(62) H(55) 2.679 2_657
H(62) H(57) 3.453 2_657
H(62) H(58) 3.420 2_657
H(62) H(82) 2.865 .
H(63) C(10) 3.560 2_567
H(63) C(53) 3.281 2_667
H(63) C(54) 2.761 2_667
H(63) C(55) 2.715 2_667
H(63) C(56) 3.222 2_667
H(63) H(8) 2.893 2_567
H(63) H(9) 3.252 2_567
H(63) H(40) 2.954 2_667
H(63) H(43) 3.017 2_667
H(63) H(44) 2.939 2_667
H(64) C(45) 3.563 .
H(64) C(46) 3.207 .
H(64) C(47) 2.940 .
H(64) C(48) 3.051 .
H(64) C(49) 3.390 .
H(64) C(49) 3.309 2_667
H(64) C(50) 3.322 2_667
H(64) H(37) 3.245 .
H(64) H(38) 3.423 .
H(64) H(39) 2.768 2_667
H(64) H(40) 2.793 2_667
H(65) P(4) 3.394 .
H(65) O(4) 2.936 .
H(65) O(11) 3.445 .
H(65) O(12) 2.332 .
H(65) N(2) 3.385 .
H(65) H(39) 3.332 2_667
H(65) H(88) 3.097 .
H(65) H(89) 2.836 .
H(66) P(2) 3.126 .
H(66) O(5) 3.147 .
H(66) O(6) 2.656 .
H(66) C(7) 3.030 .
H(66) C(8) 3.032 .
H(66) H(6) 2.944 .
H(66) H(32) 3.361 1_465
H(66) H(98) 3.321 .
H(67) C(7) 3.293 .
H(67) C(8) 3.324 .
H(67) C(9) 3.412 .
H(67) C(10) 3.466 .
H(67) C(11) 3.429 .
H(67) C(12) 3.342 .
H(67) C(41) 3.596 1_465
H(67) C(54) 3.578 1_455
H(67) C(55) 3.296 1_455
H(67) H(16) 3.072 1_455
H(67) H(17) 3.362 1_455
H(67) H(33) 2.778 1_465
H(67) H(43) 3.217 1_455
H(67) H(44) 2.659 1_455
H(68) O(10) 2.888 1_455
H(68) C(14) 3.278 1_455
H(68) C(15) 3.593 1_455
H(68) C(20) 3.413 1_455
H(68) C(55) 3.081 1_455
H(68) C(56) 3.585 1_455
H(68) H(11) 2.588 1_455
H(68) H(12) 3.215 1_455
H(68) H(16) 2.501 1_455
H(68) H(33) 3.394 1_465
H(68) H(44) 2.830 1_455
H(68) H(99) 3.246 1_455
H(69) C(14) 3.218 1_455
H(69) C(15) 3.513 1_455
H(69) C(98) 3.590 2_566
H(69) C(99) 3.330 2_566
H(69) H(11) 3.015 1_455
H(69) H(12) 3.525 1_455
H(69) H(75) 3.068 2_566
H(69) H(79) 3.396 2_566
H(69) H(99) 3.534 1_455
H(70) C(96) 3.399 2_566
H(70) C(97) 3.296 2_566
H(70) C(98) 3.563 2_566
H(70) H(27) 3.155 1_455
H(70) H(75) 2.850 2_566
H(70) H(77) 3.552 2_566
H(71) P(1) 3.177 .
H(71) O(2) 2.535 .
H(71) O(3) 3.148 .
H(71) C(1) 3.381 .
H(71) H(27) 2.822 1_455
H(71) H(28) 3.536 1_455
H(71) H(100) 3.406 .
H(72) C(1) 3.586 .
H(72) C(5) 3.458 .
H(72) C(6) 3.125 .
H(72) C(28) 3.252 2_656
H(72) C(29) 3.152 2_656
H(72) H(5) 3.105 .
H(72) H(22) 3.296 2_656
H(72) H(23) 3.121 2_656
H(72) H(27) 3.193 1_455
H(73) C(27) 3.362 2_656
H(73) C(28) 3.498 2_656
H(73) C(38) 3.534 2_656
H(73) C(41) 3.336 2_656
H(73) C(42) 2.965 2_656
H(73) C(43) 3.069 2_656
H(73) H(21) 3.519 2_656
H(73) H(34) 3.203 2_656
H(73) H(35) 3.354 2_656
H(73) H(77) 3.220 2_566
H(74) C(15) 3.278 2_666
H(74) C(40) 3.476 2_656
H(74) C(41) 2.795 2_656
H(74) C(42) 3.181 2_656
H(74) C(96) 3.277 2_566
H(74) H(12) 2.612 2_666
H(74) H(13) 3.359 2_666
H(74) H(33) 2.618 2_656
H(74) H(34) 3.263 2_656
H(74) H(76) 2.519 2_566
H(74) H(77) 3.254 2_566
H(75) C(15) 3.586 2_666
H(75) C(87) 3.100 2_566
H(75) C(88) 2.973 2_566
H(75) H(12) 3.462 2_666
H(75) H(13) 3.553 2_666
H(75) H(69) 3.068 2_566
H(75) H(70) 2.850 2_566
H(75) H(76) 3.087 2_566
H(76) C(40) 3.431 1_465
H(76) C(93) 2.870 2_566
H(76) C(94) 3.187 2_566
H(76) H(32) 3.043 1_465
H(76) H(33) 3.406 1_465
H(76) H(74) 2.519 2_566
H(76) H(75) 3.087 2_566
H(77) C(27) 3.516 1_465
H(77) C(40) 3.412 1_465
H(77) C(92) 3.156 2_566
H(77) C(93) 3.182 2_566
H(77) H(21) 2.940 1_465
H(77) H(22) 3.301 1_465
H(77) H(32) 3.338 1_465
H(77) H(70) 3.552 2_566
H(77) H(73) 3.220 2_566
H(77) H(74) 3.254 2_566
H(78) C(26) 3.379 2_666
H(78) C(27) 3.535 2_666
H(78) C(28) 3.469 2_666
H(78) C(29) 3.224 2_666
H(78) C(30) 3.024 2_666
H(78) C(31) 3.096 2_666
H(78) C(33) 3.434 2_666
H(78) H(22) 3.518 1_465
H(78) H(24) 3.386 2_666
H(78) H(25) 3.482 2_666
H(78) H(26) 2.538 2_666
H(79) O(8) 3.392 2_666
H(79) C(13) 3.175 2_666
H(79) C(17) 3.424 .
H(79) C(18) 3.338 .
H(79) C(18) 3.164 2_666
H(79) H(14) 2.890 .
H(79) H(15) 2.708 .
H(79) H(15) 3.351 2_666
H(79) H(24) 3.506 2_666
H(79) H(25) 3.496 2_666
H(79) H(69) 3.396 2_566
H(80) O(9) 3.140 .
H(80) C(15) 3.547 2_666
H(80) C(16) 2.925 2_666
H(80) C(17) 2.774 2_666
H(80) C(18) 3.493 .
H(80) C(18) 3.273 2_666
H(80) H(13) 3.142 2_666
H(80) H(14) 2.920 2_666
H(80) H(15) 2.581 .
H(81) C(22) 3.286 1_455
H(81) C(65) 3.254 .
H(81) C(66) 3.149 .
H(81) C(67) 3.386 .
H(81) C(77) 3.558 .
H(81) H(18) 2.422 1_455
H(81) H(19) 3.500 1_455
H(81) H(51) 3.572 .
H(81) H(52) 3.446 .
H(81) H(59) 3.054 2_657
H(81) H(61) 3.280 .
H(82) C(10) 3.350 2_567
H(82) C(73) 2.946 2_657
H(82) C(74) 2.864 2_657
H(82) C(77) 3.063 .
H(82) C(78) 3.026 .
H(82) H(8) 2.820 2_567
H(82) H(58) 2.729 2_657
H(82) H(59) 2.560 2_657
H(82) H(61) 2.929 .
H(82) H(62) 2.865 .
H(83) C(22) 2.935 1_455
H(83) C(23) 2.987 1_455
H(83) C(46) 3.456 2_567
H(83) C(47) 2.878 2_567
H(83) C(48) 3.168 2_567
H(83) H(18) 2.588 1_455
H(83) H(19) 2.706 1_455
H(83) H(37) 2.839 2_567
H(83) H(38) 3.308 2_567
H(83) H(46) 3.379 2_567
H(84) C(9) 3.148 2_567
H(84) C(10) 3.129 2_567
H(84) C(46) 3.377 2_567
H(84) C(47) 3.329 2_567
H(84) C(58) 3.367 2_567
H(84) H(7) 3.281 2_567
H(84) H(8) 3.262 2_567
H(84) H(36) 3.303 2_567
H(84) H(37) 3.227 2_567
H(84) H(46) 2.863 2_567
H(84) H(47) 3.404 2_567
H(84) H(58) 3.269 2_657
H(85) P(4) 3.056 .
H(85) O(1) 3.026 .
H(85) O(8) 2.955 .
H(85) O(10) 3.315 .
H(85) O(11) 1.887 .
H(85) C(71) 3.526 .
H(85) H(56) 3.470 .
H(85) H(91) 3.427 .
H(85) H(92) 3.145 .
H(85) H(99) 2.825 .
H(86) P(1) 3.033 .
H(86) O(1) 2.077 .
H(86) O(3) 3.019 .
H(86) O(8) 3.109 .
H(86) O(11) 3.032 .
H(86) H(56) 3.316 .
H(86) H(91) 3.248 .
H(86) H(92) 3.582 .
H(86) H(100) 3.111 .
H(87) P(3) 3.085 .
H(87) O(1) 3.135 .
H(87) O(3) 3.465 .
H(87) O(8) 1.868 .
H(87) O(9) 3.528 .
H(87) O(10) 3.349 .
H(87) O(11) 2.932 .
H(87) H(99) 2.613 .
H(87) H(100) 3.237 .
H(88) P(2) 2.919 .
H(88) O(4) 1.961 .
H(88) O(6) 3.144 .
H(88) O(7) 2.857 .
H(88) O(12) 3.001 .
H(88) H(65) 3.097 .
H(88) H(93) 3.308 .
H(88) H(97) 2.897 .
H(89) P(4) 2.913 .
H(89) O(4) 3.081 .
H(89) O(7) 3.240 .
H(89) O(10) 3.097 .
H(89) O(12) 1.797 .
H(89) H(65) 2.836 .
H(89) H(99) 3.478 .
H(90) P(3) 3.440 .
H(90) P(4) 3.528 .
H(90) O(4) 3.100 .
H(90) O(6) 3.435 .
H(90) O(7) 2.107 .
H(90) O(10) 3.093 .
H(90) O(12) 2.923 .
H(90) H(11) 3.155 .
H(90) H(97) 2.475 .
H(90) H(99) 3.221 .
H(91) P(1) 3.095 .
H(91) O(1) 1.881 .
H(91) O(2) 3.440 .
H(91) O(4) 3.265 .
H(91) O(11) 2.987 .
H(91) H(85) 3.427 .
H(91) H(86) 3.248 .
H(91) H(98) 3.331 .
H(92) P(4) 2.816 .
H(92) O(1) 2.968 .
H(92) O(4) 3.193 .
H(92) O(11) 1.942 .
H(92) O(12) 2.806 .
H(92) H(85) 3.145 .
H(92) H(86) 3.582 .
H(93) P(2) 3.127 .
H(93) O(1) 3.137 .
H(93) O(4) 2.062 .
H(93) O(5) 3.257 .
H(93) O(11) 3.327 .
H(93) O(12) 3.523 .
H(93) H(88) 3.308 .
H(93) H(98) 3.194 .
H(94) P(3) 3.311 .
H(94) O(2) 3.106 .
H(94) O(3) 3.007 .
H(94) O(6) 2.990 .
H(94) O(7) 3.576 .
H(94) O(9) 2.085 .
H(94) H(15) 3.394 .
H(94) H(97) 3.022 .
H(94) H(100) 2.479 .
H(95) P(1) 2.927 .
H(95) O(2) 1.939 .
H(95) O(3) 2.892 .
H(95) O(5) 3.203 .
H(95) O(6) 2.895 .
H(95) O(9) 3.069 .
H(95) H(97) 3.454 .
H(95) H(98) 2.640 .
H(95) H(100) 2.667 .
H(96) P(2) 3.080 .
H(96) O(2) 3.017 .
H(96) O(5) 3.226 .
H(96) O(6) 1.939 .
H(96) O(7) 3.541 .
H(96) O(9) 3.091 .
H(96) H(97) 2.777 .
H(96) H(98) 2.957 .
H(96) H(100) 3.456 .
H(97) P(2) 2.824 .
H(97) O(4) 3.028 .
H(97) O(6) 1.744 .
H(97) N(2) 3.087 .
H(97) N(4) 3.242 .
H(97) C(62) 3.290 .
H(97) H(50) 2.643 .
H(97) H(88) 2.897 .
H(97) H(90) 2.475 .
H(97) H(94) 3.022 .
H(97) H(95) 3.454 .
H(97) H(96) 2.777 .
H(97) H(98) 3.563 .
H(97) H(100) 3.393 .
H(98) P(1) 3.021 .
H(98) O(1) 3.423 .
H(98) O(2) 1.745 .
H(98) N(4) 3.209 .
H(98) C(65) 3.312 .
H(98) H(17) 3.221 1_455
H(98) H(51) 2.481 .
H(98) H(52) 3.588 .
H(98) H(66) 3.321 .
H(98) H(91) 3.331 .
H(98) H(93) 3.194 .
H(98) H(95) 2.640 .
H(98) H(96) 2.957 .
H(98) H(97) 3.563 .
H(99) P(3) 2.843 .
H(99) O(7) 2.899 .
H(99) O(8) 1.828 .
H(99) N(1) 3.131 .
H(99) C(14) 3.466 .
H(99) H(11) 2.779 .
H(99) H(68) 3.246 1_655
H(99) H(69) 3.534 1_655
H(99) H(85) 2.825 .
H(99) H(87) 2.613 .
H(99) H(89) 3.478 .
H(99) H(90) 3.221 .
H(100) P(3) 2.843 .
H(100) O(7) 3.517 .
H(100) O(8) 3.273 .
H(100) O(9) 1.762 .
H(100) N(4) 2.972 .
H(100) C(31) 3.340 .
H(100) H(14) 3.364 2_666
H(100) H(25) 2.524 .
H(100) H(71) 3.406 .
H(100) H(86) 3.111 .
H(100) H(87) 3.237 .
H(100) H(94) 2.479 .
H(100) H(95) 2.667 .
H(100) H(96) 3.456 .
H(100) H(97) 3.393 .

loop_
_geom_torsion_atom_site_label_1
_geom_torsion_atom_site_label_2
_geom_torsion_atom_site_label_3
_geom_torsion_atom_site_label_4
_geom_torsion
O(1) P(1) C(1) C(2) 69.4(2)
O(1) P(1) C(1) C(6) -108.9(2)
O(2) P(1) C(1) C(2) -57.7(2)
O(2) P(1) C(1) C(6) 124.1(2)
O(3) P(1) C(1) C(2) -173.7(2)
O(3) P(1) C(1) C(6) 8.1(3)
O(4) P(2) C(7) C(8) 105.6(3)
O(4) P(2) C(7) C(12) -74.1(3)
O(5) P(2) C(7) C(8) -136.0(3)
O(5) P(2) C(7) C(12) 44.3(3)
O(6) P(2) C(7) C(8) -19.9(3)
O(6) P(2) C(7) C(12) 160.5(2)
O(7) P(3) C(13) C(14) 64.4(2)
O(7) P(3) C(13) C(18) -118.2(2)
O(8) P(3) C(13) C(14) -50.1(2)
O(8) P(3) C(13) C(18) 127.3(2)
O(9) P(3) C(13) C(14) -176.7(2)
O(9) P(3) C(13) C(18) 0.6(2)
O(10) P(4) C(19) C(20) 7.2(3)
O(10) P(4) C(19) C(24) -175.9(2)
O(11) P(4) C(19) C(20) 126.6(2)
O(11) P(4) C(19) C(24) -56.4(2)
O(12) P(4) C(19) C(20) -108.4(2)
O(12) P(4) C(19) C(24) 68.5(2)
P(1) C(1) C(2) C(3) -179.1(2)
P(1) C(1) C(6) C(5) 178.9(2)
C(2) C(1) C(6) C(5) 0.6(5)
C(6) C(1) C(2) C(3) -0.8(5)
C(1) C(2) C(3) C(4) 0.7(5)
C(2) C(3) C(4) C(5) -0.4(5)
C(3) C(4) C(5) C(6) 0.3(5)
C(4) C(5) C(6) C(1) -0.4(5)
P(2) C(7) C(8) C(9) -180.0(2)
P(2) C(7) C(12) C(11) -179.9(3)
C(8) C(7) C(12) C(11) 0.4(5)
C(12) C(7) C(8) C(9) -0.3(5)
C(7) C(8) C(9) C(10) -0.3(6)
C(8) C(9) C(10) C(11) 0.6(6)
C(9) C(10) C(11) C(12) -0.4(6)
C(10) C(11) C(12) C(7) -0.1(4)
P(3) C(13) C(14) C(15) 174.8(2)
P(3) C(13) C(18) C(17) -174.1(2)
C(14) C(13) C(18) C(17) 3.3(3)
C(18) C(13) C(14) C(15) -2.6(4)
C(13) C(14) C(15) C(16) -0.0(3)
C(14) C(15) C(16) C(17) 2.0(4)
C(15) C(16) C(17) C(18) -1.3(4)
C(16) C(17) C(18) C(13) -1.4(4)
P(4) C(19) C(20) C(21) 176.3(2)
P(4) C(19) C(24) C(23) -176.0(2)
C(20) C(19) C(24) C(23) 1.0(4)
C(24) C(19) C(20) C(21) -0.6(5)
C(19) C(20) C(21) C(22) -1.0(5)
C(20) C(21) C(22) C(23) 2.3(6)
C(21) C(22) C(23) C(24) -1.9(6)
C(22) C(23) C(24) C(19) 0.2(4)
N(1) C(25) C(26) C(27) -176.6(3)
N(1) C(25) C(26) C(31) 0.7(5)
N(1) C(25) C(32) C(33) -106.4(3)
N(1) C(25) C(32) C(37) 70.1(3)
N(1) C(25) C(38) C(39) -145.0(3)
N(1) C(25) C(38) C(43) 43.2(3)
C(26) C(25) C(32) C(33) 15.0(3)
C(26) C(25) C(32) C(37) -168.6(2)
C(32) C(25) C(26) C(27) 64.8(4)
C(32) C(25) C(26) C(31) -117.9(3)
C(26) C(25) C(38) C(39) 96.0(3)
C(26) C(25) C(38) C(43) -75.8(3)
C(38) C(25) C(26) C(27) -58.7(4)
C(38) C(25) C(26) C(31) 118.6(3)
C(32) C(25) C(38) C(39) -26.9(4)
C(32) C(25) C(38) C(43) 161.2(2)
C(38) C(25) C(32) C(33) 133.8(2)
C(38) C(25) C(32) C(37) -49.8(3)
C(25) C(26) C(27) C(28) 177.0(3)
C(25) C(26) C(31) C(30) -176.2(3)
C(27) C(26) C(31) C(30) 1.1(6)
C(31) C(26) C(27) C(28) -0.4(6)
C(26) C(27) C(28) C(29) -0.4(6)
C(27) C(28) C(29) C(30) 0.6(6)
C(28) C(29) C(30) C(31) 0.1(5)
C(29) C(30) C(31) C(26) -0.9(6)
C(25) C(32) C(33) C(34) 178.2(2)
C(25) C(32) C(37) C(36) -178.2(2)
C(33) C(32) C(37) C(36) -1.6(4)
C(37) C(32) C(33) C(34) 1.7(4)
C(32) C(33) C(34) C(35) -0.1(3)
C(33) C(34) C(35) C(36) -1.7(5)
C(34) C(35) C(36) C(37) 1.8(5)
C(35) C(36) C(37) C(32) -0.1(3)
C(25) C(38) C(39) C(40) -172.0(2)
C(25) C(38) C(43) C(42) 173.0(2)
C(39) C(38) C(43) C(42) 1.0(4)
C(43) C(38) C(39) C(40) -0.1(3)
C(38) C(39) C(40) C(41) -1.2(4)
C(39) C(40) C(41) C(42) 1.6(4)
C(40) C(41) C(42) C(43) -0.7(4)
C(41) C(42) C(43) C(38) -0.6(4)
N(2) C(44) C(45) C(46) -57.3(3)
N(2) C(44) C(45) C(50) 122.4(3)
N(2) C(44) C(51) C(52) 145.8(2)
N(2) C(44) C(51) C(56) -36.4(3)
N(2) C(44) C(57) C(58) 140.9(3)
N(2) C(44) C(57) C(62) -45.2(4)
C(45) C(44) C(51) C(52) -97.3(3)
C(45) C(44) C(51) C(56) 80.5(3)
C(51) C(44) C(45) C(46) -175.5(2)
C(51) C(44) C(45) C(50) 4.2(3)
C(45) C(44) C(57) C(58) 24.5(5)
C(45) C(44) C(57) C(62) -161.6(3)
C(57) C(44) C(45) C(46) 60.6(3)
C(57) C(44) C(45) C(50) -119.7(3)
C(51) C(44) C(57) C(58) -101.1(3)
C(51) C(44) C(57) C(62) 72.7(4)
C(57) C(44) C(51) C(52) 27.7(4)
C(57) C(44) C(51) C(56) -154.5(2)
C(44) C(45) C(46) C(47) -179.9(2)
C(44) C(45) C(50) C(49) 179.9(2)
C(46) C(45) C(50) C(49) -0.4(4)
C(50) C(45) C(46) C(47) 0.4(4)
C(45) C(46) C(47) C(48) 0.2(4)
C(46) C(47) C(48) C(49) -0.9(4)
C(47) C(48) C(49) C(50) 0.9(4)
C(48) C(49) C(50) C(45) -0.2(4)
C(44) C(51) C(52) C(53) 178.5(3)
C(44) C(51) C(56) C(55) -179.3(3)
C(52) C(51) C(56) C(55) -1.4(4)
C(56) C(51) C(52) C(53) 0.6(5)
C(51) C(52) C(53) C(54) 0.7(5)
C(52) C(53) C(54) C(55) -1.2(5)
C(53) C(54) C(55) C(56) 0.4(5)
C(54) C(55) C(56) C(51) 0.9(5)
C(44) C(57) C(58) C(59) 173.8(3)
C(44) C(57) C(62) C(61) -174.9(3)
C(58) C(57) C(62) C(61) -0.8(6)
C(62) C(57) C(58) C(59) -0.1(4)
C(57) C(58) C(59) C(60) 0.6(6)
C(58) C(59) C(60) C(61) 0.0(6)
C(59) C(60) C(61) C(62) -1.0(6)
C(60) C(61) C(62) C(57) 1.4(6)
N(3) C(63) C(64) C(65) -32.1(3)
N(3) C(63) C(64) C(69) 151.9(2)
N(3) C(63) C(70) C(71) -63.9(4)
N(3) C(63) C(70) C(75) 113.1(3)
N(3) C(63) C(76) C(77) 163.1(2)
N(3) C(63) C(76) C(81) -23.6(3)
C(64) C(63) C(70) C(71) 54.5(3)
C(64) C(63) C(70) C(75) -128.4(3)
C(70) C(63) C(64) C(65) -147.6(2)
C(70) C(63) C(64) C(69) 36.3(3)
C(64) C(63) C(76) C(77) 42.7(3)
C(64) C(63) C(76) C(81) -144.0(2)
C(76) C(63) C(64) C(65) 88.0(3)
C(76) C(63) C(64) C(69) -88.0(3)
C(70) C(63) C(76) C(77) -81.6(3)
C(70) C(63) C(76) C(81) 91.7(3)
C(76) C(63) C(70) C(71) 178.3(3)
C(76) C(63) C(70) C(75) -4.6(4)
C(63) C(64) C(65) C(66) -178.0(2)
C(63) C(64) C(69) C(68) 176.6(2)
C(65) C(64) C(69) C(68) 0.4(4)
C(69) C(64) C(65) C(66) -1.9(4)
C(64) C(65) C(66) C(67) 2.6(4)
C(65) C(66) C(67) C(68) -1.8(5)
C(66) C(67) C(68) C(69) 0.3(5)
C(67) C(68) C(69) C(64) 0.4(5)
C(63) C(70) C(71) C(72) 176.7(3)
C(63) C(70) C(75) C(74) -176.3(3)
C(71) C(70) C(75) C(74) 0.8(5)
C(75) C(70) C(71) C(72) -0.5(5)
C(70) C(71) C(72) C(73) -0.5(5)
C(71) C(72) C(73) C(74) 1.2(5)
C(72) C(73) C(74) C(75) -0.9(5)
C(73) C(74) C(75) C(70) -0.2(4)
C(63) C(76) C(77) C(78) 173.9(2)
C(63) C(76) C(81) C(80) -174.6(2)
C(77) C(76) C(81) C(80) -1.2(4)
C(81) C(76) C(77) C(78) 0.4(4)
C(76) C(77) C(78) C(79) 0.2(3)
C(77) C(78) C(79) C(80) -0.1(3)
C(78) C(79) C(80) C(81) -0.6(4)
C(79) C(80) C(81) C(76) 1.3(4)
N(4) C(82) C(83) C(84) 40.7(3)
N(4) C(82) C(83) C(88) -144.6(2)
N(4) C(82) C(89) C(90) 47.0(3)
N(4) C(82) C(89) C(94) -137.2(3)
N(4) C(82) C(95) C(96) -121.1(3)
N(4) C(82) C(95) C(100) 60.1(3)
C(83) C(82) C(89) C(90) -71.0(3)
C(83) C(82) C(89) C(94) 104.8(3)
C(89) C(82) C(83) C(84) 157.4(2)
C(89) C(82) C(83) C(88) -27.8(3)
C(83) C(82) C(95) C(96) -3.1(4)
C(83) C(82) C(95) C(100) 178.1(3)
C(95) C(82) C(83) C(84) -75.8(3)
C(95) C(82) C(83) C(88) 99.0(3)
C(89) C(82) C(95) C(96) 122.4(3)
C(89) C(82) C(95) C(100) -56.4(4)
C(95) C(82) C(89) C(90) 163.3(2)
C(95) C(82) C(89) C(94) -20.9(4)
C(82) C(83) C(84) C(85) 174.8(2)
C(82) C(83) C(88) C(87) -174.5(2)
C(84) C(83) C(88) C(87) 0.5(4)
C(88) C(83) C(84) C(85) -0.1(3)
C(83) C(84) C(85) C(86) -0.5(4)
C(84) C(85) C(86) C(87) 0.7(4)
C(85) C(86) C(87) C(88) -0.4(4)
C(86) C(87) C(88) C(83) -0.2(4)
C(82) C(89) C(90) C(91) 177.6(3)
C(82) C(89) C(94) C(93) -177.3(3)
C(90) C(89) C(94) C(93) -1.4(5)
C(94) C(89) C(90) C(91) 1.6(5)
C(89) C(90) C(91) C(92) -0.9(5)
C(90) C(91) C(92) C(93) -0.1(4)
C(91) C(92) C(93) C(94) 0.3(5)
C(92) C(93) C(94) C(89) 0.5(5)
C(82) C(95) C(96) C(97) -179.8(3)
C(82) C(95) C(100) C(99) 179.8(3)
C(96) C(95) C(100) C(99) 0.9(5)
C(100) C(95) C(96) C(97) -0.9(5)
C(95) C(96) C(97) C(98) 0.3(6)
C(96) C(97) C(98) C(99) 0.3(6)
C(97) C(98) C(99) C(100) -0.3(6)
C(98) C(99) C(100) C(95) -0.3(5)
Cl(1) C(101) C(102) Cl(2) 173.1(2)
